data_4313717
loop_
_publ_author_name
'Marie-Line Lehaire'
'Axel Schulz'
'Rosario Scopelliti'
'Kay Severin'

_publ_contact_author_address
;
Institut de Chimie Mol\'eculaire et Biologique
\'Ecole Polytechnique F\'ed\'erale de Lausanne
1015 Lausanne
Switzerland
;
_publ_contact_author_email kay.severin@epfl.ch
_publ_contact_author_fax '+41 21 693 9305'
_publ_contact_author_name 'Kay Severin'
_publ_contact_author_phone '+41 21 693 9302'
_publ_section_title
;
 Electronic Effects in 12-Metallacrown-3 Complexes. A Theoretical and
 Experimental Study
;
_journal_name_full 'Inorganic Chemistry'
_journal_page_first 3576
_journal_page_last 3581
_journal_paper_doi 10.1021/ic034042a
_journal_volume 42
_journal_year 2003
_chemical_formula_moiety 'C45 H48 Cl4 Li N3 O6 Ru3, C H Cl3, 1.5 (H2 O)'
_chemical_formula_sum 'C46 H52 Cl7 Li N3 O7.5 Ru3'
_chemical_formula_weight 1325.21
_chemical_name_systematic
; 
 ? 
;
_space_group_IT_number 15
_symmetry_cell_setting monoclinic
_symmetry_space_group_name_Hall '-C 2yc'
_symmetry_space_group_name_H-M 'C 1 2/c 1'
_atom_sites_solution_hydrogens geom
_atom_sites_solution_primary direct
_atom_sites_solution_secondary difmap
_audit_creation_method SHELXL-97
_cell_angle_alpha 90.00
_cell_angle_beta 106.455(11)
_cell_angle_gamma 90.00
_cell_formula_units_Z 8
_cell_length_a 20.041(3)
_cell_length_b 16.332(3)
_cell_length_c 33.167(4)
_cell_measurement_reflns_used 3476
_cell_measurement_temperature 140(2)
_cell_measurement_theta_max 22.8345
_cell_measurement_theta_min 1.6295
_cell_volume 10411(3)
_computing_cell_refinement 'Oxford Diffraction CrysAlis RED'
_computing_data_collection 'marresearch, mar345'
_computing_data_reduction 'Oxford Diffraction CrysAlis RED'
_computing_molecular_graphics 'Bruker SHELXTL'
_computing_publication_material 'Bruker SHELXTL'
_computing_structure_refinement 'SHELXL-97 (Sheldrick, 1997)'
_computing_structure_solution 'SHELXS-97 (Sheldrick, 1990)'
_diffrn_ambient_temperature 140(2)
_diffrn_measured_fraction_theta_full 0.938
_diffrn_measured_fraction_theta_max 0.938
_diffrn_measurement_device_type 'mar345 IPDS'
_diffrn_measurement_method '60 images with deltaphi = 3 deg. and exp. time = 180 sec.'
_diffrn_radiation_monochromator graphite
_diffrn_radiation_source 'fine-focus sealed tube'
_diffrn_radiation_type MoK\a
_diffrn_radiation_wavelength 0.71070
_diffrn_reflns_av_R_equivalents 0.0353
_diffrn_reflns_av_sigmaI/netI 0.0276
_diffrn_reflns_limit_h_max 23
_diffrn_reflns_limit_h_min -23
_diffrn_reflns_limit_k_max 19
_diffrn_reflns_limit_k_min -19
_diffrn_reflns_limit_l_max 39
_diffrn_reflns_limit_l_min -39
_diffrn_reflns_number 29623
_diffrn_reflns_theta_full 25.03
_diffrn_reflns_theta_max 25.03
_diffrn_reflns_theta_min 3.29
_exptl_absorpt_coefficient_mu 1.270
_exptl_absorpt_correction_T_max 0.3870
_exptl_absorpt_correction_T_min 0.0230
_exptl_absorpt_correction_type refdelf
_exptl_absorpt_process_details
; 
(See: Walker, N. & Stuart, D. (1983) Acta Cryst. A39, 158-166) 
;
_exptl_crystal_colour yellow
_exptl_crystal_density_diffrn 1.691
_exptl_crystal_density_method 'not measured'
_exptl_crystal_description irregular
_exptl_crystal_F_000 5304
_exptl_crystal_size_max 0.28
_exptl_crystal_size_mid 0.23
_exptl_crystal_size_min 0.19
_refine_diff_density_max 1.068
_refine_diff_density_min -1.934
_refine_diff_density_rms 0.108
_refine_ls_extinction_coef 0.00023(5)
_refine_ls_extinction_expression Fc^*^=kFc[1+0.001xFc^2^\l^3^/sin(2\q)]^-1/4^
_refine_ls_extinction_method SHELXL
_refine_ls_goodness_of_fit_ref 1.150
_refine_ls_hydrogen_treatment mixed
_refine_ls_matrix_type full
_refine_ls_number_parameters 619
_refine_ls_number_reflns 8639
_refine_ls_number_restraints 0
_refine_ls_restrained_S_all 1.150
_refine_ls_R_factor_all 0.0807
_refine_ls_R_factor_gt 0.0652
_refine_ls_shift/su_max 0.001
_refine_ls_shift/su_mean 0.000
_refine_ls_structure_factor_coef Fsqd
_refine_ls_weighting_details 'calc w=1/[\s^2^(Fo^2^)+(0.0824P)^2^+49.5240P] where P=(Fo^2^+2Fc^2^)/3'
_refine_ls_weighting_scheme calc
_refine_ls_wR_factor_gt 0.1727
_refine_ls_wR_factor_ref 0.1917
_reflns_number_gt 6697
_reflns_number_total 8639
_reflns_threshold_expression >2sigma(I)
_cod_data_source_file ic034042asi20030116_034304_2.cif
_cod_data_source_block 3_x_LiCl
_cod_depositor_comments
;
The following automatic conversions were performed:

'_symmetry_cell_setting' value 'Monoclinic' changed to 'monoclinic'
according to the built-in table from CIF Core dictionary named
'cif_core.dic' version 2.4.1 from 2010-06-29.

Automatic conversion script
Id: cif_fix_values 1646 2011-03-28 12:23:43Z adriana 
;
_cod_original_formula_sum 'C46 H52 Cl7 Li N3 O7.50 Ru3'
_cod_database_code 4313717

loop_
_symmetry_equiv_pos_as_xyz
'x, y, z'
'-x, y, -z+1/2'
'x+1/2, y+1/2, z'
'-x+1/2, y+1/2, -z+1/2'
'-x, -y, -z'
'x, -y, z-1/2'
'-x+1/2, -y+1/2, -z'
'x+1/2, -y+1/2, z-1/2'

loop_
_atom_site_label
_atom_site_type_symbol
_atom_site_fract_x
_atom_site_fract_y
_atom_site_fract_z
_atom_site_U_iso_or_equiv
_atom_site_adp_type
_atom_site_occupancy
_atom_site_symmetry_multiplicity
_atom_site_calc_flag
_atom_site_refinement_flags
_atom_site_disorder_assembly
_atom_site_disorder_group
Ru1 Ru 0.13054(3) -0.09587(4) 0.36046(2) 0.0772(2) Uani 1 1 d . . .
Ru2 Ru 0.36936(3) -0.03878(6) 0.32099(2) 0.0930(3) Uani 1 1 d . . .
Ru3 Ru 0.31568(3) 0.11640(4) 0.453070(18) 0.0696(2) Uani 1 1 d . . .
Cl1 Cl 0.15856(13) 0.07773(17) 0.18044(7) 0.0956(6) Uani 1 1 d . . .
Cl2 Cl 0.34768(13) 0.37522(18) 0.34820(9) 0.1078(8) Uani 1 1 d . . .
Cl3 Cl 0.00476(9) 0.21254(12) 0.31316(6) 0.0764(5) Uani 1 1 d . . .
Cl4 Cl 0.34988(12) -0.14861(15) 0.44545(7) 0.0993(7) Uani 1 1 d . . .
O1 O 0.2239(3) -0.0807(3) 0.34316(16) 0.0742(13) Uani 1 1 d . . .
O2 O 0.0915(3) -0.0714(3) 0.29774(17) 0.0738(12) Uani 1 1 d . . .
O3 O 0.3517(3) 0.0241(4) 0.37265(16) 0.0776(14) Uani 1 1 d . . .
O4 O 0.3811(3) 0.0816(5) 0.30455(19) 0.0983(19) Uani 1 1 d . . .
O5 O 0.2415(2) 0.0352(3) 0.41699(14) 0.0666(11) Uani 1 1 d . . .
O6 O 0.2311(2) 0.1944(3) 0.43279(15) 0.0694(12) Uani 1 1 d . . .
N1 N 0.2616(3) -0.0164(4) 0.29134(19) 0.0731(16) Uani 1 1 d . . .
N2 N 0.3322(3) 0.1539(4) 0.39466(19) 0.0696(15) Uani 1 1 d . . .
N3 N 0.1351(3) 0.0352(3) 0.36561(18) 0.0628(13) Uani 1 1 d . . .
C1 C 0.2109(4) -0.0448(4) 0.3060(2) 0.0688(17) Uani 1 1 d . . .
C2 C 0.1389(4) -0.0395(4) 0.2813(2) 0.0706(18) Uani 1 1 d . . .
C3 C 0.1231(4) -0.0018(5) 0.2427(2) 0.0745(19) Uani 1 1 d . . .
H3 H 0.0763 0.0025 0.2257 0.089 Uiso 1 1 calc R . .
C4 C 0.1780(4) 0.0304(5) 0.2288(3) 0.078(2) Uani 1 1 d . . .
C5 C 0.2450(4) 0.0221(5) 0.2531(3) 0.079(2) Uani 1 1 d . . .
H5 H 0.2815 0.0436 0.2431 0.094 Uiso 1 1 calc R . .
C6 C 0.3487(4) 0.1038(5) 0.3668(3) 0.0739(19) Uani 1 1 d . . .
C7 C 0.3662(4) 0.1353(7) 0.3300(3) 0.092(3) Uani 1 1 d . . .
C8 C 0.3660(4) 0.2197(7) 0.3246(3) 0.093(3) Uani 1 1 d . . .
H8 H 0.3777 0.2426 0.3012 0.112 Uiso 1 1 calc R . .
C9 C 0.3484(4) 0.2702(6) 0.3538(3) 0.087(2) Uani 1 1 d . . .
C10 C 0.3319(4) 0.2359(5) 0.3880(3) 0.0747(19) Uani 1 1 d . . .
H10 H 0.3198 0.2713 0.4076 0.090 Uiso 1 1 calc R . .
C11 C 0.1861(4) 0.0754(4) 0.3943(2) 0.0632(15) Uani 1 1 d . . .
C12 C 0.1813(3) 0.1603(4) 0.4020(2) 0.0614(15) Uani 1 1 d . . .
C13 C 0.1247(3) 0.2044(5) 0.3776(2) 0.0653(16) Uani 1 1 d . . .
H13 H 0.1199 0.2613 0.3819 0.078 Uiso 1 1 calc R . .
C14 C 0.0752(3) 0.1612(4) 0.3464(2) 0.0621(15) Uani 1 1 d . . .
C15 C 0.0803(3) 0.0788(4) 0.3415(2) 0.0649(16) Uani 1 1 d . . .
H15 H 0.0448 0.0512 0.3208 0.078 Uiso 1 1 calc R . .
C16 C 0.0585(6) -0.1042(8) 0.3980(4) 0.112(3) Uani 1 1 d . . .
C17 C 0.0348(6) -0.1523(7) 0.3643(4) 0.110(3) Uani 1 1 d . . .
H17 H -0.0114 -0.1448 0.3470 0.132 Uiso 1 1 calc R . .
C18 C 0.0756(5) -0.2130(6) 0.3539(5) 0.119(4) Uani 1 1 d . . .
H18 H 0.0545 -0.2470 0.3305 0.143 Uiso 1 1 calc R . .
C19 C 0.1435(6) -0.2274(7) 0.3747(6) 0.131(5) Uani 1 1 d . . .
C20 C 0.1730(7) -0.1787(10) 0.4112(5) 0.145(6) Uani 1 1 d . . .
H20 H 0.2201 -0.1866 0.4269 0.174 Uiso 1 1 calc R . .
C21 C 0.1298(8) -0.1151(9) 0.4245(4) 0.131(5) Uani 1 1 d . . .
H21 H 0.1479 -0.0833 0.4492 0.157 Uiso 1 1 calc R . .
C22 C 0.0170(7) -0.0335(10) 0.4085(4) 0.142(5) Uani 1 1 d . . .
H22A H -0.0040 -0.0018 0.3829 0.214 Uiso 1 1 calc R . .
H22B H 0.0480 0.0019 0.4295 0.214 Uiso 1 1 calc R . .
H22C H -0.0197 -0.0550 0.4198 0.214 Uiso 1 1 calc R . .
C23 C 0.1885(6) -0.2925(7) 0.3563(7) 0.158(7) Uani 1 1 d . . .
H23 H 0.2383 -0.2774 0.3693 0.189 Uiso 1 1 calc R . .
C24 C 0.1767(8) -0.2845(9) 0.3086(7) 0.169(7) Uani 1 1 d . . .
H24A H 0.2115 -0.3170 0.3002 0.254 Uiso 1 1 calc R . .
H24B H 0.1809 -0.2269 0.3014 0.254 Uiso 1 1 calc R . .
H24C H 0.1300 -0.3044 0.2938 0.254 Uiso 1 1 calc R . .
C25 C 0.1787(10) -0.3700(9) 0.3754(9) 0.260(14) Uani 1 1 d . . .
H25A H 0.1376 -0.3978 0.3574 0.390 Uiso 1 1 calc R . .
H25B H 0.1721 -0.3599 0.4031 0.390 Uiso 1 1 calc R . .
H25C H 0.2199 -0.4045 0.3784 0.390 Uiso 1 1 calc R . .
C26 C 0.4602(7) -0.1044(11) 0.3598(4) 0.156(7) Uani 1 1 d . . .
C27 C 0.4008(7) -0.1520(9) 0.3546(3) 0.134(5) Uani 1 1 d . . .
H27 H 0.3891 -0.1728 0.3784 0.160 Uiso 1 1 calc R . .
C28 C 0.3581(5) -0.1692(6) 0.3138(3) 0.099(3) Uani 1 1 d . . .
H28 H 0.3177 -0.2018 0.3109 0.119 Uiso 1 1 calc R . .
C29 C 0.3729(4) -0.1400(6) 0.2770(3) 0.090(3) Uani 1 1 d . . .
C30 C 0.4320(4) -0.0904(8) 0.2838(3) 0.120(4) Uani 1 1 d . . .
H30 H 0.4435 -0.0670 0.2603 0.144 Uiso 1 1 calc R . .
C31 C 0.4757(5) -0.0742(10) 0.3255(5) 0.156(7) Uani 1 1 d . . .
H31 H 0.5163 -0.0417 0.3291 0.187 Uiso 1 1 calc R . .
C32 C 0.5040(7) -0.0802(12) 0.4041(4) 0.196(9) Uani 1 1 d . . .
H32A H 0.5414 -0.0433 0.4021 0.295 Uiso 1 1 calc R . .
H32B H 0.5241 -0.1295 0.4198 0.295 Uiso 1 1 calc R . .
H32C H 0.4743 -0.0525 0.4188 0.295 Uiso 1 1 calc R . .
C33 C 0.3257(4) -0.1612(6) 0.2343(2) 0.080(2) Uani 1 1 d . . .
H33 H 0.2770 -0.1477 0.2341 0.096 Uiso 1 1 calc R . .
C34 C 0.3298(5) -0.2545(6) 0.2278(3) 0.088(2) Uani 1 1 d . . .
H34A H 0.3776 -0.2696 0.2289 0.132 Uiso 1 1 calc R . .
H34B H 0.2985 -0.2696 0.2003 0.132 Uiso 1 1 calc R . .
H34C H 0.3159 -0.2835 0.2500 0.132 Uiso 1 1 calc R . .
C35 C 0.3412(5) -0.1161(6) 0.1980(3) 0.092(2) Uani 1 1 d . . .
H35A H 0.3407 -0.0570 0.2028 0.137 Uiso 1 1 calc R . .
H35B H 0.3058 -0.1299 0.1718 0.137 Uiso 1 1 calc R . .
H35C H 0.3872 -0.1323 0.1959 0.137 Uiso 1 1 calc R . .
C36 C 0.4280(4) 0.1266(6) 0.4818(3) 0.084(2) Uani 1 1 d . . .
C37 C 0.3936(4) 0.1887(5) 0.4982(2) 0.079(2) Uani 1 1 d . . .
H37 H 0.4070 0.2444 0.4976 0.094 Uiso 1 1 calc R . .
C38 C 0.3385(4) 0.1665(5) 0.5158(2) 0.078(2) Uani 1 1 d . . .
H38 H 0.3153 0.2084 0.5264 0.094 Uiso 1 1 calc R . .
C39 C 0.3175(4) 0.0843(5) 0.5179(2) 0.075(2) Uani 1 1 d . . .
C40 C 0.3530(5) 0.0243(5) 0.5012(2) 0.081(2) Uani 1 1 d . . .
H40 H 0.3394 -0.0314 0.5016 0.097 Uiso 1 1 calc R . .
C41 C 0.4078(4) 0.0436(6) 0.4841(3) 0.088(2) Uani 1 1 d . . .
H41 H 0.4314 0.0012 0.4740 0.105 Uiso 1 1 calc R . .
C42 C 0.4829(4) 0.1498(7) 0.4604(3) 0.103(3) Uani 1 1 d . . .
H42A H 0.4814 0.1112 0.4375 0.155 Uiso 1 1 calc R . .
H42B H 0.5290 0.1479 0.4809 0.155 Uiso 1 1 calc R . .
H42C H 0.4739 0.2053 0.4489 0.155 Uiso 1 1 calc R . .
C43 C 0.2589(5) 0.0601(5) 0.5362(2) 0.080(2) Uani 1 1 d . . .
H43 H 0.2491 0.0006 0.5304 0.096 Uiso 1 1 calc R . .
C44 C 0.1919(5) 0.1071(7) 0.5171(3) 0.106(3) Uani 1 1 d . . .
H44A H 0.1999 0.1656 0.5231 0.158 Uiso 1 1 calc R . .
H44B H 0.1557 0.0874 0.5293 0.158 Uiso 1 1 calc R . .
H44C H 0.1770 0.0985 0.4866 0.158 Uiso 1 1 calc R . .
C45 C 0.2811(6) 0.0722(6) 0.5838(3) 0.103(3) Uani 1 1 d . . .
H45A H 0.3223 0.0387 0.5964 0.154 Uiso 1 1 calc R . .
H45B H 0.2431 0.0557 0.5952 0.154 Uiso 1 1 calc R . .
H45C H 0.2922 0.1300 0.5903 0.154 Uiso 1 1 calc R . .
Li1 Li 0.2932(7) -0.0485(9) 0.3953(4) 0.081(4) Uani 1 1 d . . .
Cl5 Cl 0.48059(18) -0.32014(19) 0.41671(9) 0.1192(9) Uani 1 1 d . . .
Cl6 Cl 0.4812(2) -0.3731(2) 0.49843(9) 0.1355(11) Uani 1 1 d . . .
Cl7 Cl 0.3611(2) -0.4017(3) 0.42902(15) 0.1578(15) Uani 1 1 d . . .
C46 C 0.4296(5) -0.3345(6) 0.4512(3) 0.087(2) Uani 1 1 d . . .
H46 H 0.4100 -0.2805 0.4564 0.104 Uiso 1 1 calc R . .
O7 O 0.0000 -0.1810(6) 0.2500 0.172(7) Uani 1 2 d S . .
O8A O 0.4922(6) 0.1568(7) 0.2803(4) 0.094(3) Uani 0.50 1 d P A 1
O8B O 0.5125(8) 0.0682(10) 0.2910(6) 0.129(5) Uani 0.50 1 d P B 2

loop_
_atom_site_aniso_label
_atom_site_aniso_U_11
_atom_site_aniso_U_22
_atom_site_aniso_U_33
_atom_site_aniso_U_23
_atom_site_aniso_U_13
_atom_site_aniso_U_12
Ru1 0.0753(4) 0.0638(4) 0.0886(5) 0.0068(3) 0.0167(3) 0.0039(3)
Ru2 0.0618(4) 0.1327(7) 0.0805(5) -0.0395(4) 0.0137(3) 0.0232(4)
Ru3 0.0676(4) 0.0738(4) 0.0643(4) -0.0123(3) 0.0136(3) 0.0153(3)
Cl1 0.0931(14) 0.1134(17) 0.0822(13) 0.0048(11) 0.0280(12) 0.0139(12)
Cl2 0.0851(14) 0.1122(19) 0.133(2) 0.0130(15) 0.0423(15) -0.0185(12)
Cl3 0.0678(10) 0.0811(12) 0.0796(11) 0.0098(9) 0.0199(9) 0.0180(8)
Cl4 0.0951(14) 0.0955(15) 0.0906(14) -0.0256(11) -0.0006(12) 0.0379(12)
O1 0.073(3) 0.070(3) 0.073(3) -0.010(2) 0.010(3) 0.012(2)
O2 0.066(3) 0.065(3) 0.085(3) -0.008(2) 0.013(3) -0.002(2)
O3 0.064(3) 0.096(4) 0.073(3) -0.023(3) 0.019(3) 0.010(3)
O4 0.079(4) 0.137(5) 0.090(4) -0.037(4) 0.043(3) -0.019(3)
O5 0.066(3) 0.066(3) 0.065(3) -0.003(2) 0.015(2) 0.016(2)
O6 0.066(3) 0.072(3) 0.066(3) -0.011(2) 0.012(2) 0.015(2)
N1 0.062(3) 0.086(4) 0.069(4) -0.017(3) 0.016(3) 0.011(3)
N2 0.057(3) 0.077(4) 0.075(4) -0.013(3) 0.020(3) 0.002(3)
N3 0.060(3) 0.058(3) 0.070(3) -0.002(2) 0.018(3) 0.005(2)
C1 0.068(4) 0.065(4) 0.071(4) -0.010(3) 0.016(4) 0.008(3)
C2 0.068(4) 0.063(4) 0.077(5) -0.016(3) 0.015(4) 0.008(3)
C3 0.070(4) 0.073(4) 0.073(4) -0.014(3) 0.008(4) 0.017(3)
C4 0.073(4) 0.082(5) 0.079(5) -0.016(4) 0.020(4) 0.015(4)
C5 0.069(4) 0.088(5) 0.081(5) -0.016(4) 0.025(4) 0.011(4)
C6 0.054(4) 0.089(6) 0.081(5) -0.016(4) 0.023(4) 0.004(3)
C7 0.053(4) 0.137(9) 0.087(6) -0.024(5) 0.021(4) -0.012(4)
C8 0.063(4) 0.137(9) 0.087(6) -0.004(5) 0.033(4) -0.021(5)
C9 0.065(4) 0.100(6) 0.098(6) -0.003(5) 0.025(4) -0.017(4)
C10 0.066(4) 0.074(5) 0.082(5) -0.012(4) 0.019(4) -0.005(3)
C11 0.066(4) 0.064(4) 0.066(4) 0.002(3) 0.028(3) 0.009(3)
C12 0.066(4) 0.059(4) 0.064(4) -0.005(3) 0.027(3) 0.005(3)
C13 0.063(4) 0.069(4) 0.069(4) 0.002(3) 0.028(3) 0.011(3)
C14 0.059(3) 0.066(4) 0.068(4) 0.003(3) 0.029(3) 0.007(3)
C15 0.059(3) 0.072(4) 0.068(4) -0.002(3) 0.024(3) 0.006(3)
C16 0.099(7) 0.126(9) 0.114(8) 0.037(7) 0.036(7) 0.006(6)
C17 0.096(7) 0.101(8) 0.125(9) 0.037(7) 0.018(7) -0.011(6)
C18 0.087(6) 0.074(6) 0.186(12) 0.019(7) 0.021(7) -0.008(5)
C19 0.097(7) 0.075(6) 0.202(14) 0.034(8) 0.011(8) -0.003(5)
C20 0.103(8) 0.144(12) 0.166(13) 0.091(11) 0.003(9) 0.010(8)
C21 0.162(12) 0.139(11) 0.085(6) 0.031(6) 0.025(8) -0.065(9)
C22 0.151(11) 0.170(13) 0.135(10) 0.033(9) 0.085(9) -0.012(9)
C23 0.089(7) 0.076(7) 0.30(2) 0.038(10) 0.037(11) 0.024(5)
C24 0.137(12) 0.101(10) 0.26(2) -0.022(12) 0.034(14) 0.023(8)
C25 0.172(16) 0.077(9) 0.52(4) 0.050(16) 0.09(2) 0.018(9)
C26 0.096(8) 0.244(17) 0.101(8) -0.084(10) -0.017(7) 0.100(10)
C27 0.124(9) 0.184(12) 0.078(6) -0.034(7) 0.005(7) 0.102(9)
C28 0.104(6) 0.116(7) 0.074(5) -0.013(5) 0.019(5) 0.064(6)
C29 0.069(5) 0.117(7) 0.079(5) -0.036(5) 0.013(4) 0.030(4)
C30 0.060(5) 0.192(12) 0.105(7) -0.066(7) 0.021(5) 0.027(6)
C31 0.068(6) 0.237(16) 0.151(11) -0.112(11) 0.011(7) 0.037(7)
C32 0.126(9) 0.30(2) 0.119(9) -0.112(11) -0.044(8) 0.121(12)
C33 0.065(4) 0.107(6) 0.068(4) -0.022(4) 0.017(4) 0.014(4)
C34 0.086(5) 0.099(6) 0.079(5) -0.008(4) 0.024(4) 0.014(4)
C35 0.084(5) 0.107(7) 0.088(6) -0.013(5) 0.031(5) 0.006(5)
C36 0.067(4) 0.102(6) 0.074(5) -0.027(4) 0.002(4) 0.019(4)
C37 0.074(4) 0.079(5) 0.073(5) -0.022(4) 0.005(4) 0.007(4)
C38 0.081(5) 0.089(6) 0.057(4) -0.009(3) 0.007(4) 0.022(4)
C39 0.085(5) 0.072(5) 0.059(4) -0.011(3) 0.005(4) 0.020(4)
C40 0.091(5) 0.073(5) 0.066(4) 0.001(3) 0.004(4) 0.026(4)
C41 0.075(5) 0.098(6) 0.076(5) -0.024(4) -0.001(4) 0.027(4)
C42 0.068(5) 0.124(8) 0.109(7) -0.037(6) 0.010(5) 0.013(5)
C43 0.104(6) 0.069(5) 0.066(4) -0.005(3) 0.022(4) 0.017(4)
C44 0.105(7) 0.132(9) 0.085(6) 0.016(5) 0.035(6) 0.039(6)
C45 0.150(9) 0.085(6) 0.069(5) -0.001(4) 0.025(6) -0.008(6)
Li1 0.071(7) 0.098(10) 0.073(7) -0.014(6) 0.020(6) 0.023(6)
Cl5 0.160(3) 0.1111(19) 0.1141(18) 0.0002(15) 0.0835(19) -0.0031(17)
Cl6 0.172(3) 0.141(3) 0.0916(17) 0.0228(16) 0.035(2) 0.027(2)
Cl7 0.129(2) 0.160(3) 0.189(4) -0.040(3) 0.051(3) -0.050(2)
C46 0.092(5) 0.083(5) 0.090(5) -0.006(4) 0.034(5) 0.003(4)
O7 0.150(9) 0.060(5) 0.222(14) 0.000 -0.084(10) 0.000
O8A 0.093(7) 0.074(7) 0.130(10) 0.009(6) 0.055(7) 0.004(6)
O8B 0.112(10) 0.114(11) 0.183(15) 0.049(11) 0.079(11) 0.028(8)

loop_
_atom_type_symbol
_atom_type_description
_atom_type_scat_dispersion_real
_atom_type_scat_dispersion_imag
_atom_type_scat_source
C C 0.0033 0.0016 'International Tables Vol C Tables 4.2.6.8 and 6.1.1.4'
H H 0.0000 0.0000 'International Tables Vol C Tables 4.2.6.8 and 6.1.1.4'
Li Li -0.0003 0.0001 'International Tables Vol C Tables 4.2.6.8 and 6.1.1.4'
N N 0.0061 0.0033 'International Tables Vol C Tables 4.2.6.8 and 6.1.1.4'
O O 0.0106 0.0060 'International Tables Vol C Tables 4.2.6.8 and 6.1.1.4'
Cl Cl 0.1484 0.1585 'International Tables Vol C Tables 4.2.6.8 and 6.1.1.4'
Ru Ru -1.2594 0.8363 'International Tables Vol C Tables 4.2.6.8 and 6.1.1.4'

loop_
_geom_angle_atom_site_label_1
_geom_angle_atom_site_label_2
_geom_angle_atom_site_label_3
_geom_angle
_geom_angle_site_symmetry_1
_geom_angle_site_symmetry_3
_geom_angle_publ_flag
O2 Ru1 O1 79.3(2) . . ?
O2 Ru1 C20 151.3(6) . . ?
O1 Ru1 C20 95.8(4) . . ?
O2 Ru1 N3 83.2(2) . . ?
O1 Ru1 N3 83.3(2) . . ?
C20 Ru1 N3 124.7(6) . . ?
O2 Ru1 C21 157.8(5) . . ?
O1 Ru1 C21 122.5(4) . . ?
C20 Ru1 C21 40.8(6) . . ?
N3 Ru1 C21 94.5(4) . . ?
O2 Ru1 C16 118.2(4) . . ?
O1 Ru1 C16 161.3(4) . . ?
C20 Ru1 C16 71.9(5) . . ?
N3 Ru1 C16 92.1(4) . . ?
C21 Ru1 C16 39.6(5) . . ?
O2 Ru1 C17 93.1(4) . . ?
O1 Ru1 C17 158.4(4) . . ?
C20 Ru1 C17 81.1(5) . . ?
N3 Ru1 C17 116.0(4) . . ?
C21 Ru1 C17 68.0(5) . . ?
C16 Ru1 C17 36.1(4) . . ?
O2 Ru1 C18 91.9(4) . . ?
O1 Ru1 C18 122.2(4) . . ?
C20 Ru1 C18 66.5(6) . . ?
N3 Ru1 C18 152.7(3) . . ?
C21 Ru1 C18 80.0(5) . . ?
C16 Ru1 C18 66.6(5) . . ?
C17 Ru1 C18 37.2(4) . . ?
O2 Ru1 C19 113.4(5) . . ?
O1 Ru1 C19 96.5(4) . . ?
C20 Ru1 C19 38.5(6) . . ?
N3 Ru1 C19 163.1(5) . . ?
C21 Ru1 C19 71.3(6) . . ?
C16 Ru1 C19 82.7(5) . . ?
C17 Ru1 C19 67.9(4) . . ?
C18 Ru1 C19 36.1(4) . . ?
O2 Ru1 Li1 112.0(3) . . ?
O1 Ru1 Li1 35.9(3) . . ?
C20 Ru1 Li1 74.6(5) . . ?
N3 Ru1 Li1 73.5(3) . . ?
C21 Ru1 Li1 88.3(4) . . ?
C16 Ru1 Li1 125.5(4) . . ?
C17 Ru1 Li1 154.5(4) . . ?
C18 Ru1 Li1 132.4(4) . . ?
C19 Ru1 Li1 96.4(4) . . ?
O4 Ru2 O3 79.0(2) . . ?
O4 Ru2 N1 83.8(3) . . ?
O3 Ru2 N1 84.9(2) . . ?
O4 Ru2 C28 158.2(3) . . ?
O3 Ru2 C28 122.4(3) . . ?
N1 Ru2 C28 93.3(3) . . ?
O4 Ru2 C27 155.6(5) . . ?
O3 Ru2 C27 95.2(3) . . ?
N1 Ru2 C27 119.6(5) . . ?
C28 Ru2 C27 38.2(4) . . ?
O4 Ru2 C30 95.3(4) . . ?
O3 Ru2 C30 155.4(3) . . ?
N1 Ru2 C30 118.6(3) . . ?
C28 Ru2 C30 67.1(5) . . ?
C27 Ru2 C30 80.2(5) . . ?
O4 Ru2 C31 95.1(5) . . ?
O3 Ru2 C31 117.4(3) . . ?
N1 Ru2 C31 157.2(4) . . ?
C28 Ru2 C31 79.3(5) . . ?
C27 Ru2 C31 66.3(6) . . ?
C30 Ru2 C31 38.7(4) . . ?
O4 Ru2 C26 118.8(6) . . ?
O3 Ru2 C26 93.7(3) . . ?
N1 Ru2 C26 156.7(6) . . ?
C28 Ru2 C26 67.9(5) . . ?
C27 Ru2 C26 37.3(6) . . ?
C30 Ru2 C26 67.9(5) . . ?
C31 Ru2 C26 36.1(6) . . ?
O4 Ru2 C29 120.5(3) . . ?
O3 Ru2 C29 160.0(3) . . ?
N1 Ru2 C29 92.4(3) . . ?
C28 Ru2 C29 37.8(4) . . ?
C27 Ru2 C29 69.0(4) . . ?
C30 Ru2 C29 37.2(4) . . ?
C31 Ru2 C29 68.5(4) . . ?
C26 Ru2 C29 81.1(4) . . ?
O4 Ru2 Li1 111.0(3) . . ?
O3 Ru2 Li1 35.5(3) . . ?
N1 Ru2 Li1 74.1(3) . . ?
C28 Ru2 Li1 88.8(4) . . ?
C27 Ru2 Li1 72.4(4) . . ?
C30 Ru2 Li1 152.4(5) . . ?
C31 Ru2 Li1 126.7(5) . . ?
C26 Ru2 Li1 91.3(5) . . ?
C29 Ru2 Li1 124.8(4) . . ?
O6 Ru3 O5 79.69(18) . . ?
O6 Ru3 N2 81.5(2) . . ?
O5 Ru3 N2 86.1(2) . . ?
O6 Ru3 C38 90.6(2) . . ?
O5 Ru3 C38 135.4(3) . . ?
N2 Ru3 C38 135.8(3) . . ?
O6 Ru3 C40 138.1(3) . . ?
O5 Ru3 C40 91.3(3) . . ?
N2 Ru3 C40 139.0(3) . . ?
C38 Ru3 C40 67.6(3) . . ?
O6 Ru3 C37 104.5(2) . . ?
O5 Ru3 C37 171.6(3) . . ?
N2 Ru3 C37 101.7(3) . . ?
C38 Ru3 C37 38.6(3) . . ?
C40 Ru3 C37 80.7(3) . . ?
O6 Ru3 C36 137.7(3) . . ?
O5 Ru3 C36 140.6(2) . . ?
N2 Ru3 C36 88.2(3) . . ?
C38 Ru3 C36 69.0(3) . . ?
C40 Ru3 C36 68.6(4) . . ?
C37 Ru3 C36 37.9(3) . . ?
O6 Ru3 C41 171.0(2) . . ?
O5 Ru3 C41 107.0(3) . . ?
N2 Ru3 C41 104.7(3) . . ?
C38 Ru3 C41 80.4(3) . . ?
C40 Ru3 C41 37.7(3) . . ?
C37 Ru3 C41 68.1(3) . . ?
C36 Ru3 C41 37.9(3) . . ?
O6 Ru3 C39 104.4(2) . . ?
O5 Ru3 C39 102.7(3) . . ?
N2 Ru3 C39 170.1(3) . . ?
C38 Ru3 C39 37.8(3) . . ?
C40 Ru3 C39 37.7(3) . . ?
C37 Ru3 C39 69.4(3) . . ?
C36 Ru3 C39 82.1(3) . . ?
C41 Ru3 C39 68.6(3) . . ?
O6 Ru3 Li1 110.6(3) . . ?
O5 Ru3 Li1 35.4(3) . . ?
N2 Ru3 Li1 74.7(3) . . ?
C38 Ru3 Li1 146.6(3) . . ?
C40 Ru3 Li1 79.7(3) . . ?
C37 Ru3 Li1 143.5(3) . . ?
C36 Ru3 Li1 105.8(3) . . ?
C41 Ru3 Li1 77.6(3) . . ?
C39 Ru3 Li1 109.8(3) . . ?
C1 O1 Li1 127.4(7) . . ?
C1 O1 Ru1 110.3(4) . . ?
Li1 O1 Ru1 104.6(4) . . ?
C2 O2 Ru1 112.5(4) . . ?
C6 O3 Li1 130.4(6) . . ?
C6 O3 Ru2 111.9(5) . . ?
Li1 O3 Ru2 105.8(5) . . ?
C7 O4 Ru2 113.7(6) . . ?
C11 O5 Li1 125.3(6) . . ?
C11 O5 Ru3 110.8(4) . . ?
Li1 O5 Ru3 106.6(5) . . ?
C12 O6 Ru3 111.0(4) . . ?
C1 N1 C5 119.3(6) . . ?
C1 N1 Ru2 123.4(5) . . ?
C5 N1 Ru2 116.9(5) . . ?
C6 N2 C10 118.7(7) . . ?
C6 N2 Ru3 125.3(6) . . ?
C10 N2 Ru3 115.7(5) . . ?
C11 N3 C15 118.8(6) . . ?
C11 N3 Ru1 123.2(4) . . ?
C15 N3 Ru1 117.7(5) . . ?
O1 C1 N1 121.8(7) . . ?
O1 C1 C2 117.1(7) . . ?
N1 C1 C2 121.1(7) . . ?
O2 C2 C3 123.8(7) . . ?
O2 C2 C1 117.3(7) . . ?
C3 C2 C1 118.9(7) . . ?
C2 C3 C4 118.5(7) . . ?
C5 C4 C3 120.0(8) . . ?
C5 C4 Cl1 121.3(7) . . ?
C3 C4 Cl1 118.7(6) . . ?
C4 C5 N1 122.1(8) . . ?
O3 C6 N2 120.8(7) . . ?
O3 C6 C7 117.5(7) . . ?
N2 C6 C7 121.7(8) . . ?
O4 C7 C8 125.0(9) . . ?
O4 C7 C6 117.2(10) . . ?
C8 C7 C6 117.9(8) . . ?
C7 C8 C9 119.3(8) . . ?
C10 C9 C8 119.8(9) . . ?
C10 C9 Cl2 119.5(7) . . ?
C8 C9 Cl2 120.7(8) . . ?
N2 C10 C9 122.7(8) . . ?
O5 C11 N3 120.2(6) . . ?
O5 C11 C12 118.1(6) . . ?
N3 C11 C12 121.7(6) . . ?
O6 C12 C13 122.7(6) . . ?
O6 C12 C11 118.2(6) . . ?
C13 C12 C11 119.1(6) . . ?
C12 C13 C14 117.3(7) . . ?
C15 C14 C13 121.6(6) . . ?
C15 C14 Cl3 118.3(5) . . ?
C13 C14 Cl3 120.1(5) . . ?
C14 C15 N3 121.4(6) . . ?
C17 C16 C21 119.1(13) . . ?
C17 C16 C22 123.3(12) . . ?
C21 C16 C22 117.4(14) . . ?
C17 C16 Ru1 72.1(7) . . ?
C21 C16 Ru1 69.9(6) . . ?
C22 C16 Ru1 125.6(8) . . ?
C16 C17 C18 122.1(11) . . ?
C16 C17 Ru1 71.9(7) . . ?
C18 C17 Ru1 72.3(6) . . ?
C19 C18 C17 124.9(13) . . ?
C19 C18 Ru1 72.4(6) . . ?
C17 C18 Ru1 70.5(6) . . ?
C18 C19 C20 116.6(13) . . ?
C18 C19 C23 120.4(15) . . ?
C20 C19 C23 122.9(12) . . ?
C18 C19 Ru1 71.5(6) . . ?
C20 C19 Ru1 68.4(6) . . ?
C23 C19 Ru1 127.2(10) . . ?
C19 C20 C21 120.1(11) . . ?
C19 C20 Ru1 73.1(7) . . ?
C21 C20 Ru1 70.1(6) . . ?
C16 C21 C20 117.1(12) . . ?
C16 C21 Ru1 70.6(6) . . ?
C20 C21 Ru1 69.0(6) . . ?
C25 C23 C24 121.5(19) . . ?
C25 C23 C19 104.4(15) . . ?
C24 C23 C19 113.0(11) . . ?
C31 C26 C27 119.4(11) . . ?
C31 C26 C32 120.4(17) . . ?
C27 C26 C32 120.0(16) . . ?
C31 C26 Ru2 71.3(8) . . ?
C27 C26 Ru2 70.2(6) . . ?
C32 C26 Ru2 126.3(7) . . ?
C26 C27 C28 119.8(13) . . ?
C26 C27 Ru2 72.5(9) . . ?
C28 C27 Ru2 70.5(6) . . ?
C27 C28 C29 122.7(12) . . ?
C27 C28 Ru2 71.3(7) . . ?
C29 C28 Ru2 73.8(6) . . ?
C30 C29 C28 115.6(9) . . ?
C30 C29 C33 124.1(9) . . ?
C28 C29 C33 120.3(9) . . ?
C30 C29 Ru2 69.3(5) . . ?
C28 C29 Ru2 68.4(5) . . ?
C33 C29 Ru2 131.5(6) . . ?
C29 C30 C31 121.1(13) . . ?
C29 C30 Ru2 73.4(5) . . ?
C31 C30 Ru2 70.9(5) . . ?
C26 C31 C30 121.3(14) . . ?
C26 C31 Ru2 72.6(6) . . ?
C30 C31 Ru2 70.4(5) . . ?
C29 C33 C35 114.9(8) . . ?
C29 C33 C34 108.4(7) . . ?
C35 C33 C34 109.7(6) . . ?
C37 C36 C41 119.0(8) . . ?
C37 C36 C42 119.8(9) . . ?
C41 C36 C42 121.2(7) . . ?
C37 C36 Ru3 70.7(4) . . ?
C41 C36 Ru3 71.2(5) . . ?
C42 C36 Ru3 127.5(6) . . ?
C36 C37 C38 119.3(8) . . ?
C36 C37 Ru3 71.3(4) . . ?
C38 C37 Ru3 70.0(4) . . ?
C39 C38 C37 122.3(7) . . ?
C39 C38 Ru3 72.7(4) . . ?
C37 C38 Ru3 71.4(4) . . ?
C40 C39 C38 116.8(8) . . ?
C40 C39 C43 120.5(8) . . ?
C38 C39 C43 122.7(7) . . ?
C40 C39 Ru3 69.8(4) . . ?
C38 C39 Ru3 69.5(4) . . ?
C43 C39 Ru3 130.6(5) . . ?
C41 C40 C39 122.6(8) . . ?
C41 C40 Ru3 72.1(5) . . ?
C39 C40 Ru3 72.5(4) . . ?
C40 C41 C36 120.1(7) . . ?
C40 C41 Ru3 70.2(4) . . ?
C36 C41 Ru3 70.9(4) . . ?
C39 C43 C44 113.3(7) . . ?
C39 C43 C45 110.4(8) . . ?
C44 C43 C45 109.2(7) . . ?
O1 Li1 O3 100.1(7) . . ?
O1 Li1 O5 101.2(6) . . ?
O3 Li1 O5 98.9(7) . . ?
O1 Li1 Cl4 120.8(7) . . ?
O3 Li1 Cl4 117.6(6) . . ?
O5 Li1 Cl4 114.7(6) . . ?
O1 Li1 Ru1 39.5(3) . . ?
O3 Li1 Ru1 131.4(6) . . ?
O5 Li1 Ru1 73.4(4) . . ?
Cl4 Li1 Ru1 108.6(5) . . ?
O1 Li1 Ru2 73.2(4) . . ?
O3 Li1 Ru2 38.7(3) . . ?
O5 Li1 Ru2 130.7(7) . . ?
Cl4 Li1 Ru2 109.2(4) . . ?
Ru1 Li1 Ru2 112.6(4) . . ?
O1 Li1 Ru3 133.3(6) . . ?
O3 Li1 Ru3 74.2(5) . . ?
O5 Li1 Ru3 38.0(3) . . ?
Cl4 Li1 Ru3 101.4(4) . . ?
Ru1 Li1 Ru3 111.4(3) . . ?
Ru2 Li1 Ru3 112.9(5) . . ?
Cl6 C46 Cl7 110.4(5) . . ?
Cl6 C46 Cl5 109.3(5) . . ?
Cl7 C46 Cl5 110.1(5) . . ?

loop_
_geom_bond_atom_site_label_1
_geom_bond_atom_site_label_2
_geom_bond_distance
_geom_bond_site_symmetry_2
_geom_bond_publ_flag
Ru1 O2 2.044(5) . ?
Ru1 O1 2.122(5) . ?
Ru1 C20 2.138(10) . ?
Ru1 N3 2.147(6) . ?
Ru1 C21 2.153(10) . ?
Ru1 C16 2.162(11) . ?
Ru1 C17 2.165(10) . ?
Ru1 C18 2.187(10) . ?
Ru1 C19 2.199(10) . ?
Ru1 Li1 3.228(14) . ?
Ru2 O4 2.071(8) . ?
Ru2 O3 2.112(5) . ?
Ru2 N1 2.136(6) . ?
Ru2 C28 2.149(11) . ?
Ru2 C27 2.158(13) . ?
Ru2 C30 2.166(8) . ?
Ru2 C31 2.172(10) . ?
Ru2 C26 2.189(11) . ?
Ru2 C29 2.219(8) . ?
Ru2 Li1 3.249(13) . ?
Ru3 O6 2.074(4) . ?
Ru3 O5 2.096(5) . ?
Ru3 N2 2.145(6) . ?
Ru3 C38 2.161(7) . ?
Ru3 C40 2.168(8) . ?
Ru3 C37 2.180(7) . ?
Ru3 C36 2.188(8) . ?
Ru3 C41 2.192(8) . ?
Ru3 C39 2.203(8) . ?
Ru3 Li1 3.262(14) . ?
Cl1 C4 1.722(9) . ?
Cl2 C9 1.725(10) . ?
Cl3 C14 1.741(7) . ?
Cl4 Li1 2.380(14) . ?
O1 C1 1.323(9) . ?
O1 Li1 1.957(14) . ?
O2 C2 1.329(9) . ?
O3 C6 1.314(10) . ?
O3 Li1 1.961(17) . ?
O4 C7 1.311(11) . ?
O5 C11 1.325(8) . ?
O5 Li1 1.970(13) . ?
O6 C12 1.331(8) . ?
N1 C1 1.327(10) . ?
N1 C5 1.371(10) . ?
N2 C6 1.344(9) . ?
N2 C10 1.357(10) . ?
N3 C11 1.353(9) . ?
N3 C15 1.363(9) . ?
C1 C2 1.447(10) . ?
C2 C3 1.376(11) . ?
C3 C4 1.408(12) . ?
C4 C5 1.364(11) . ?
C6 C7 1.455(13) . ?
C7 C8 1.388(15) . ?
C8 C9 1.392(13) . ?
C9 C10 1.386(12) . ?
C11 C12 1.418(9) . ?
C12 C13 1.393(9) . ?
C13 C14 1.403(10) . ?
C14 C15 1.363(10) . ?
C16 C17 1.339(17) . ?
C16 C21 1.461(18) . ?
C16 C22 1.519(18) . ?
C17 C18 1.389(16) . ?
C18 C19 1.360(15) . ?
C19 C20 1.43(2) . ?
C19 C23 1.62(2) . ?
C20 C21 1.50(2) . ?
C23 C25 1.45(2) . ?
C23 C24 1.54(2) . ?
C26 C31 1.35(2) . ?
C26 C27 1.39(2) . ?
C26 C32 1.536(15) . ?
C27 C28 1.408(14) . ?
C28 C29 1.417(13) . ?
C29 C30 1.401(15) . ?
C29 C33 1.504(11) . ?
C30 C31 1.437(15) . ?
C33 C35 1.518(12) . ?
C33 C34 1.544(12) . ?
C36 C37 1.419(10) . ?
C36 C41 1.422(13) . ?
C36 C42 1.517(13) . ?
C37 C38 1.434(12) . ?
C38 C39 1.414(12) . ?
C39 C40 1.412(10) . ?
C39 C43 1.518(12) . ?
C40 C41 1.410(13) . ?
C43 C44 1.520(12) . ?
C43 C45 1.528(11) . ?
Cl5 C46 1.751(9) . ?
Cl6 C46 1.733(10) . ?
Cl7 C46 1.749(10) . ?

loop_
_geom_hbond_atom_site_label_D
_geom_hbond_atom_site_label_H
_geom_hbond_atom_site_label_A
_geom_hbond_distance_DH
_geom_hbond_distance_HA
_geom_hbond_distance_DA
_geom_hbond_angle_DHA
_geom_hbond_site_symmetry_A
C46 H46 Cl4 1.00 2.45 3.411(9) 162.2 .

loop_
_geom_torsion_atom_site_label_1
_geom_torsion_atom_site_label_2
_geom_torsion_atom_site_label_3
_geom_torsion_atom_site_label_4
_geom_torsion
_geom_torsion_site_symmetry_1
_geom_torsion_site_symmetry_2
_geom_torsion_site_symmetry_3
_geom_torsion_site_symmetry_4
_geom_torsion_publ_flag
O2 Ru1 O1 C1 15.4(4) . . . . ?
C20 Ru1 O1 C1 166.7(7) . . . . ?
N3 Ru1 O1 C1 -68.9(5) . . . . ?
C21 Ru1 O1 C1 -160.1(6) . . . . ?
C16 Ru1 O1 C1 -145.8(11) . . . . ?
C17 Ru1 O1 C1 86.1(10) . . . . ?
C18 Ru1 O1 C1 100.8(6) . . . . ?
C19 Ru1 O1 C1 128.0(6) . . . . ?
Li1 Ru1 O1 C1 -139.9(7) . . . . ?
O2 Ru1 O1 Li1 155.3(5) . . . . ?
C20 Ru1 O1 Li1 -53.3(7) . . . . ?
N3 Ru1 O1 Li1 71.0(5) . . . . ?
C21 Ru1 O1 Li1 -20.2(7) . . . . ?
C16 Ru1 O1 Li1 -5.8(13) . . . . ?
C17 Ru1 O1 Li1 -133.9(9) . . . . ?
C18 Ru1 O1 Li1 -119.2(6) . . . . ?
C19 Ru1 O1 Li1 -92.0(7) . . . . ?
O1 Ru1 O2 C2 -15.7(4) . . . . ?
C20 Ru1 O2 C2 -98.3(9) . . . . ?
N3 Ru1 O2 C2 68.8(4) . . . . ?
C21 Ru1 O2 C2 154.2(10) . . . . ?
C16 Ru1 O2 C2 157.6(6) . . . . ?
C17 Ru1 O2 C2 -175.3(6) . . . . ?
C18 Ru1 O2 C2 -138.1(5) . . . . ?
C19 Ru1 O2 C2 -108.1(6) . . . . ?
Li1 Ru1 O2 C2 -0.3(5) . . . . ?
O4 Ru2 O3 C6 7.3(5) . . . . ?
N1 Ru2 O3 C6 -77.4(5) . . . . ?
C28 Ru2 O3 C6 -168.0(5) . . . . ?
C27 Ru2 O3 C6 163.3(6) . . . . ?
C30 Ru2 O3 C6 85.8(11) . . . . ?
C31 Ru2 O3 C6 97.3(7) . . . . ?
C26 Ru2 O3 C6 125.9(7) . . . . ?
C29 Ru2 O3 C6 -160.1(7) . . . . ?
Li1 Ru2 O3 C6 -147.1(7) . . . . ?
O4 Ru2 O3 Li1 154.3(5) . . . . ?
N1 Ru2 O3 Li1 69.7(5) . . . . ?
C28 Ru2 O3 Li1 -21.0(6) . . . . ?
C27 Ru2 O3 Li1 -49.6(6) . . . . ?
C30 Ru2 O3 Li1 -127.2(11) . . . . ?
C31 Ru2 O3 Li1 -115.6(7) . . . . ?
C26 Ru2 O3 Li1 -87.0(7) . . . . ?
C29 Ru2 O3 Li1 -13.1(9) . . . . ?
O3 Ru2 O4 C7 -6.1(5) . . . . ?
N1 Ru2 O4 C7 79.9(6) . . . . ?
C28 Ru2 O4 C7 163.2(8) . . . . ?
C27 Ru2 O4 C7 -84.2(9) . . . . ?
C30 Ru2 O4 C7 -161.9(6) . . . . ?
C31 Ru2 O4 C7 -123.0(6) . . . . ?
C26 Ru2 O4 C7 -94.2(6) . . . . ?
C29 Ru2 O4 C7 169.0(5) . . . . ?
Li1 Ru2 O4 C7 9.6(6) . . . . ?
O6 Ru3 O5 C11 11.6(4) . . . . ?
N2 Ru3 O5 C11 -70.5(4) . . . . ?
C38 Ru3 O5 C11 91.9(5) . . . . ?
C40 Ru3 O5 C11 150.5(5) . . . . ?
C37 Ru3 O5 C11 132.6(15) . . . . ?
C36 Ru3 O5 C11 -152.8(5) . . . . ?
C41 Ru3 O5 C11 -174.6(5) . . . . ?
C39 Ru3 O5 C11 114.2(4) . . . . ?
Li1 Ru3 O5 C11 -139.4(7) . . . . ?
O6 Ru3 O5 Li1 151.0(5) . . . . ?
N2 Ru3 O5 Li1 68.9(5) . . . . ?
C38 Ru3 O5 Li1 -128.7(6) . . . . ?
C40 Ru3 O5 Li1 -70.1(5) . . . . ?
C37 Ru3 O5 Li1 -88.0(17) . . . . ?
C36 Ru3 O5 Li1 -13.4(7) . . . . ?
C41 Ru3 O5 Li1 -35.2(6) . . . . ?
C39 Ru3 O5 Li1 -106.4(5) . . . . ?
O5 Ru3 O6 C12 -13.0(4) . . . . ?
N2 Ru3 O6 C12 74.5(4) . . . . ?
C38 Ru3 O6 C12 -149.2(5) . . . . ?
C40 Ru3 O6 C12 -93.3(5) . . . . ?
C37 Ru3 O6 C12 174.4(5) . . . . ?
C36 Ru3 O6 C12 152.3(5) . . . . ?
C41 Ru3 O6 C12 -151.3(19) . . . . ?
C39 Ru3 O6 C12 -113.6(5) . . . . ?
Li1 Ru3 O6 C12 4.4(5) . . . . ?
O4 Ru2 N1 C1 -140.8(6) . . . . ?
O3 Ru2 N1 C1 -61.3(6) . . . . ?
C28 Ru2 N1 C1 60.9(6) . . . . ?
C27 Ru2 N1 C1 31.7(7) . . . . ?
C30 Ru2 N1 C1 126.6(7) . . . . ?
C31 Ru2 N1 C1 130.8(14) . . . . ?
C26 Ru2 N1 C1 26.0(11) . . . . ?
C29 Ru2 N1 C1 98.8(6) . . . . ?
Li1 Ru2 N1 C1 -26.8(6) . . . . ?
O4 Ru2 N1 C5 46.1(5) . . . . ?
O3 Ru2 N1 C5 125.6(6) . . . . ?
C28 Ru2 N1 C5 -112.1(6) . . . . ?
C27 Ru2 N1 C5 -141.4(6) . . . . ?
C30 Ru2 N1 C5 -46.5(7) . . . . ?
C31 Ru2 N1 C5 -42.2(16) . . . . ?
C26 Ru2 N1 C5 -147.1(8) . . . . ?
C29 Ru2 N1 C5 -74.3(6) . . . . ?
Li1 Ru2 N1 C5 160.1(6) . . . . ?
O6 Ru3 N2 C6 -135.3(6) . . . . ?
O5 Ru3 N2 C6 -55.2(6) . . . . ?
C38 Ru3 N2 C6 142.6(6) . . . . ?
C40 Ru3 N2 C6 32.2(8) . . . . ?
C37 Ru3 N2 C6 121.5(6) . . . . ?
C36 Ru3 N2 C6 85.8(6) . . . . ?
C41 Ru3 N2 C6 51.3(6) . . . . ?
C39 Ru3 N2 C6 97.0(15) . . . . ?
Li1 Ru3 N2 C6 -21.1(6) . . . . ?
O6 Ru3 N2 C10 51.0(5) . . . . ?
O5 Ru3 N2 C10 131.2(5) . . . . ?
C38 Ru3 N2 C10 -31.1(7) . . . . ?
C40 Ru3 N2 C10 -141.4(6) . . . . ?
C37 Ru3 N2 C10 -52.2(5) . . . . ?
C36 Ru3 N2 C10 -87.9(5) . . . . ?
C41 Ru3 N2 C10 -122.3(5) . . . . ?
C39 Ru3 N2 C10 -76.6(16) . . . . ?
Li1 Ru3 N2 C10 165.2(6) . . . . ?
O2 Ru1 N3 C11 -145.0(5) . . . . ?
O1 Ru1 N3 C11 -65.0(5) . . . . ?
C20 Ru1 N3 C11 27.5(7) . . . . ?
C21 Ru1 N3 C11 57.3(7) . . . . ?
C16 Ru1 N3 C11 96.8(6) . . . . ?
C17 Ru1 N3 C11 124.9(6) . . . . ?
C18 Ru1 N3 C11 134.2(9) . . . . ?
C19 Ru1 N3 C11 25.3(15) . . . . ?
Li1 Ru1 N3 C11 -29.6(5) . . . . ?
O2 Ru1 N3 C15 41.6(5) . . . . ?
O1 Ru1 N3 C15 121.6(5) . . . . ?
C20 Ru1 N3 C15 -145.9(6) . . . . ?
C21 Ru1 N3 C15 -116.2(6) . . . . ?
C16 Ru1 N3 C15 -76.6(6) . . . . ?
C17 Ru1 N3 C15 -48.5(6) . . . . ?
C18 Ru1 N3 C15 -39.3(11) . . . . ?
C19 Ru1 N3 C15 -148.1(13) . . . . ?
Li1 Ru1 N3 C15 156.9(5) . . . . ?
Li1 O1 C1 N1 40.3(10) . . . . ?
Ru1 O1 C1 N1 168.7(5) . . . . ?
Li1 O1 C1 C2 -141.2(7) . . . . ?
Ru1 O1 C1 C2 -12.9(7) . . . . ?
C5 N1 C1 O1 -178.4(6) . . . . ?
Ru2 N1 C1 O1 8.7(9) . . . . ?
C5 N1 C1 C2 3.2(10) . . . . ?
Ru2 N1 C1 C2 -169.7(5) . . . . ?
Ru1 O2 C2 C3 -165.5(6) . . . . ?
Ru1 O2 C2 C1 13.9(7) . . . . ?
O1 C1 C2 O2 -0.2(9) . . . . ?
N1 C1 C2 O2 178.2(6) . . . . ?
O1 C1 C2 C3 179.2(6) . . . . ?
N1 C1 C2 C3 -2.3(10) . . . . ?
O2 C2 C3 C4 179.3(6) . . . . ?
C1 C2 C3 C4 -0.1(10) . . . . ?
C2 C3 C4 C5 1.5(11) . . . . ?
C2 C3 C4 Cl1 180.0(6) . . . . ?
C3 C4 C5 N1 -0.7(12) . . . . ?
Cl1 C4 C5 N1 -179.1(6) . . . . ?
C1 N1 C5 C4 -1.7(11) . . . . ?
Ru2 N1 C5 C4 171.6(6) . . . . ?
Li1 O3 C6 N2 37.9(11) . . . . ?
Ru2 O3 C6 N2 174.5(5) . . . . ?
Li1 O3 C6 C7 -144.1(7) . . . . ?
Ru2 O3 C6 C7 -7.5(8) . . . . ?
C10 N2 C6 O3 177.9(6) . . . . ?
Ru3 N2 C6 O3 4.5(9) . . . . ?
C10 N2 C6 C7 0.1(10) . . . . ?
Ru3 N2 C6 C7 -173.4(5) . . . . ?
Ru2 O4 C7 C8 -176.1(6) . . . . ?
Ru2 O4 C7 C6 4.1(9) . . . . ?
O3 C6 C7 O4 2.5(11) . . . . ?
N2 C6 C7 O4 -179.5(7) . . . . ?
O3 C6 C7 C8 -177.3(7) . . . . ?
N2 C6 C7 C8 0.6(11) . . . . ?
O4 C7 C8 C9 179.3(8) . . . . ?
C6 C7 C8 C9 -0.9(12) . . . . ?
C7 C8 C9 C10 0.4(13) . . . . ?
C7 C8 C9 Cl2 179.9(6) . . . . ?
C6 N2 C10 C9 -0.5(11) . . . . ?
Ru3 N2 C10 C9 173.6(6) . . . . ?
C8 C9 C10 N2 0.3(12) . . . . ?
Cl2 C9 C10 N2 -179.2(6) . . . . ?
Li1 O5 C11 N3 43.2(10) . . . . ?
Ru3 O5 C11 N3 173.3(5) . . . . ?
Li1 O5 C11 C12 -138.8(8) . . . . ?
Ru3 O5 C11 C12 -8.6(7) . . . . ?
C15 N3 C11 O5 -177.2(6) . . . . ?
Ru1 N3 C11 O5 9.5(8) . . . . ?
C15 N3 C11 C12 4.8(9) . . . . ?
Ru1 N3 C11 C12 -168.5(5) . . . . ?
Ru3 O6 C12 C13 -167.9(5) . . . . ?
Ru3 O6 C12 C11 12.8(7) . . . . ?
O5 C11 C12 O6 -2.8(9) . . . . ?
N3 C11 C12 O6 175.2(6) . . . . ?
O5 C11 C12 C13 177.9(6) . . . . ?
N3 C11 C12 C13 -4.1(10) . . . . ?
O6 C12 C13 C14 -179.2(6) . . . . ?
C11 C12 C13 C14 0.1(9) . . . . ?
C12 C13 C14 C15 3.2(9) . . . . ?
C12 C13 C14 Cl3 -177.5(5) . . . . ?
C13 C14 C15 N3 -2.6(10) . . . . ?
Cl3 C14 C15 N3 178.1(5) . . . . ?
C11 N3 C15 C14 -1.5(9) . . . . ?
Ru1 N3 C15 C14 172.2(5) . . . . ?
O2 Ru1 C16 C17 50.6(8) . . . . ?
O1 Ru1 C16 C17 -150.6(9) . . . . ?
C20 Ru1 C16 C17 -100.0(9) . . . . ?
N3 Ru1 C16 C17 134.0(7) . . . . ?
C21 Ru1 C16 C17 -131.5(11) . . . . ?
C18 Ru1 C16 C17 -28.4(7) . . . . ?
C19 Ru1 C16 C17 -62.1(8) . . . . ?
Li1 Ru1 C16 C17 -154.8(6) . . . . ?
O2 Ru1 C16 C21 -178.0(7) . . . . ?
O1 Ru1 C16 C21 -19.1(16) . . . . ?
C20 Ru1 C16 C21 31.4(8) . . . . ?
N3 Ru1 C16 C21 -94.6(8) . . . . ?
C17 Ru1 C16 C21 131.5(11) . . . . ?
C18 Ru1 C16 C21 103.1(8) . . . . ?
C19 Ru1 C16 C21 69.4(8) . . . . ?
Li1 Ru1 C16 C21 -23.3(10) . . . . ?
O2 Ru1 C16 C22 -68.0(13) . . . . ?
O1 Ru1 C16 C22 90.8(14) . . . . ?
C20 Ru1 C16 C22 141.4(14) . . . . ?
N3 Ru1 C16 C22 15.4(12) . . . . ?
C21 Ru1 C16 C22 110.0(16) . . . . ?
C17 Ru1 C16 C22 -118.6(14) . . . . ?
C18 Ru1 C16 C22 -147.0(13) . . . . ?
C19 Ru1 C16 C22 179.3(13) . . . . ?
Li1 Ru1 C16 C22 86.6(12) . . . . ?
C21 C16 C17 C18 0.6(16) . . . . ?
C22 C16 C17 C18 175.5(10) . . . . ?
Ru1 C16 C17 C18 54.2(10) . . . . ?
C21 C16 C17 Ru1 -53.6(9) . . . . ?
C22 C16 C17 Ru1 121.3(10) . . . . ?
O2 Ru1 C17 C16 -137.0(7) . . . . ?
O1 Ru1 C17 C16 154.7(8) . . . . ?
C20 Ru1 C17 C16 71.3(9) . . . . ?
N3 Ru1 C17 C16 -53.1(8) . . . . ?
C21 Ru1 C17 C16 31.0(8) . . . . ?
C18 Ru1 C17 C16 133.8(11) . . . . ?
C19 Ru1 C17 C16 108.9(9) . . . . ?
Li1 Ru1 C17 C16 53.8(13) . . . . ?
O2 Ru1 C17 C18 89.1(7) . . . . ?
O1 Ru1 C17 C18 20.8(13) . . . . ?
C20 Ru1 C17 C18 -62.6(9) . . . . ?
N3 Ru1 C17 C18 173.0(7) . . . . ?
C21 Ru1 C17 C18 -102.8(9) . . . . ?
C16 Ru1 C17 C18 -133.8(11) . . . . ?
C19 Ru1 C17 C18 -24.9(8) . . . . ?
Li1 Ru1 C17 C18 -80.1(13) . . . . ?
C16 C17 C18 C19 -3.6(19) . . . . ?
Ru1 C17 C18 C19 50.4(11) . . . . ?
C16 C17 C18 Ru1 -54.1(10) . . . . ?
O2 Ru1 C18 C19 129.0(10) . . . . ?
O1 Ru1 C18 C19 50.4(11) . . . . ?
C20 Ru1 C18 C19 -31.4(10) . . . . ?
N3 Ru1 C18 C19 -152.3(9) . . . . ?
C21 Ru1 C18 C19 -71.9(10) . . . . ?
C16 Ru1 C18 C19 -110.9(11) . . . . ?
C17 Ru1 C18 C19 -138.5(14) . . . . ?
Li1 Ru1 C18 C19 6.5(12) . . . . ?
O2 Ru1 C18 C17 -92.5(7) . . . . ?
O1 Ru1 C18 C17 -171.1(6) . . . . ?
C20 Ru1 C18 C17 107.1(9) . . . . ?
N3 Ru1 C18 C17 -13.8(13) . . . . ?
C21 Ru1 C18 C17 66.6(8) . . . . ?
C16 Ru1 C18 C17 27.6(7) . . . . ?
C19 Ru1 C18 C17 138.5(14) . . . . ?
Li1 Ru1 C18 C17 145.0(7) . . . . ?
C17 C18 C19 C20 3.4(19) . . . . ?
Ru1 C18 C19 C20 53.1(10) . . . . ?
C17 C18 C19 C23 -172.5(11) . . . . ?
Ru1 C18 C19 C23 -122.8(12) . . . . ?
C17 C18 C19 Ru1 -49.6(11) . . . . ?
O2 Ru1 C19 C18 -57.9(10) . . . . ?
O1 Ru1 C19 C18 -139.0(9) . . . . ?
C20 Ru1 C19 C18 129.8(14) . . . . ?
N3 Ru1 C19 C18 132.6(11) . . . . ?
C21 Ru1 C19 C18 98.8(10) . . . . ?
C16 Ru1 C19 C18 59.8(10) . . . . ?
C17 Ru1 C19 C18 25.6(9) . . . . ?
Li1 Ru1 C19 C18 -175.2(9) . . . . ?
O2 Ru1 C19 C20 172.4(7) . . . . ?
O1 Ru1 C19 C20 91.2(8) . . . . ?
N3 Ru1 C19 C20 2.9(19) . . . . ?
C21 Ru1 C19 C20 -31.0(8) . . . . ?
C16 Ru1 C19 C20 -70.0(9) . . . . ?
C17 Ru1 C19 C20 -104.1(10) . . . . ?
C18 Ru1 C19 C20 -129.8(14) . . . . ?
Li1 Ru1 C19 C20 55.1(9) . . . . ?
O2 Ru1 C19 C23 56.7(13) . . . . ?
O1 Ru1 C19 C23 -24.4(13) . . . . ?
C20 Ru1 C19 C23 -115.7(15) . . . . ?
N3 Ru1 C19 C23 -112.8(18) . . . . ?
C21 Ru1 C19 C23 -146.6(14) . . . . ?
C16 Ru1 C19 C23 174.3(13) . . . . ?
C17 Ru1 C19 C23 140.2(14) . . . . ?
C18 Ru1 C19 C23 114.6(18) . . . . ?
Li1 Ru1 C19 C23 -60.6(13) . . . . ?
C18 C19 C20 C21 -0.5(18) . . . . ?
C23 C19 C20 C21 175.3(11) . . . . ?
Ru1 C19 C20 C21 54.1(9) . . . . ?
C18 C19 C20 Ru1 -54.6(10) . . . . ?
C23 C19 C20 Ru1 121.2(12) . . . . ?
O2 Ru1 C20 C19 -14.7(13) . . . . ?
O1 Ru1 C20 C19 -93.1(8) . . . . ?
N3 Ru1 C20 C19 -179.0(6) . . . . ?
C21 Ru1 C20 C19 131.8(11) . . . . ?
C16 Ru1 C20 C19 101.3(9) . . . . ?
C17 Ru1 C20 C19 65.4(8) . . . . ?
C18 Ru1 C20 C19 29.6(8) . . . . ?
Li1 Ru1 C20 C19 -122.3(9) . . . . ?
O2 Ru1 C20 C21 -146.5(8) . . . . ?
O1 Ru1 C20 C21 135.1(7) . . . . ?
N3 Ru1 C20 C21 49.2(8) . . . . ?
C16 Ru1 C20 C21 -30.5(7) . . . . ?
C17 Ru1 C20 C21 -66.4(8) . . . . ?
C18 Ru1 C20 C21 -102.2(8) . . . . ?
C19 Ru1 C20 C21 -131.8(11) . . . . ?
Li1 Ru1 C20 C21 105.9(8) . . . . ?
C17 C16 C21 C20 2.0(15) . . . . ?
C22 C16 C21 C20 -173.1(9) . . . . ?
Ru1 C16 C21 C20 -52.6(8) . . . . ?
C17 C16 C21 Ru1 54.7(9) . . . . ?
C22 C16 C21 Ru1 -120.5(9) . . . . ?
C19 C20 C21 C16 -2.1(16) . . . . ?
Ru1 C20 C21 C16 53.4(8) . . . . ?
C19 C20 C21 Ru1 -55.5(10) . . . . ?
O2 Ru1 C21 C16 4.7(16) . . . . ?
O1 Ru1 C21 C16 172.9(7) . . . . ?
C20 Ru1 C21 C16 -130.8(11) . . . . ?
N3 Ru1 C21 C16 87.9(8) . . . . ?
C17 Ru1 C21 C16 -28.4(7) . . . . ?
C18 Ru1 C21 C16 -65.2(8) . . . . ?
C19 Ru1 C21 C16 -101.5(8) . . . . ?
Li1 Ru1 C21 C16 161.2(8) . . . . ?
O2 Ru1 C21 C20 135.5(12) . . . . ?
O1 Ru1 C21 C20 -56.4(8) . . . . ?
N3 Ru1 C21 C20 -141.4(8) . . . . ?
C16 Ru1 C21 C20 130.8(11) . . . . ?
C17 Ru1 C21 C20 102.3(8) . . . . ?
C18 Ru1 C21 C20 65.6(8) . . . . ?
C19 Ru1 C21 C20 29.3(7) . . . . ?
Li1 Ru1 C21 C20 -68.1(8) . . . . ?
C18 C19 C23 C25 -90.5(18) . . . . ?
C20 C19 C23 C25 93.9(17) . . . . ?
Ru1 C19 C23 C25 -179.4(13) . . . . ?
C18 C19 C23 C24 43.6(17) . . . . ?
C20 C19 C23 C24 -132.0(14) . . . . ?
Ru1 C19 C23 C24 -45.4(17) . . . . ?
O4 Ru2 C26 C31 -54.5(9) . . . . ?
O3 Ru2 C26 C31 -133.9(8) . . . . ?
N1 Ru2 C26 C31 140.6(10) . . . . ?
C28 Ru2 C26 C31 102.5(8) . . . . ?
C27 Ru2 C26 C31 132.4(11) . . . . ?
C30 Ru2 C26 C31 29.2(8) . . . . ?
C29 Ru2 C26 C31 65.5(8) . . . . ?
Li1 Ru2 C26 C31 -169.4(9) . . . . ?
O4 Ru2 C26 C27 173.2(5) . . . . ?
O3 Ru2 C26 C27 93.7(6) . . . . ?
N1 Ru2 C26 C27 8.2(12) . . . . ?
C28 Ru2 C26 C27 -29.9(6) . . . . ?
C30 Ru2 C26 C27 -103.1(7) . . . . ?
C31 Ru2 C26 C27 -132.4(11) . . . . ?
C29 Ru2 C26 C27 -66.9(6) . . . . ?
Li1 Ru2 C26 C27 58.2(6) . . . . ?
O4 Ru2 C26 C32 60.0(19) . . . . ?
O3 Ru2 C26 C32 -19.5(18) . . . . ?
N1 Ru2 C26 C32 -105.0(18) . . . . ?
C28 Ru2 C26 C32 -143.1(19) . . . . ?
C27 Ru2 C26 C32 -113(2) . . . . ?
C30 Ru2 C26 C32 144(2) . . . . ?
C31 Ru2 C26 C32 114(2) . . . . ?
C29 Ru2 C26 C32 180.0(19) . . . . ?
Li1 Ru2 C26 C32 -54.9(18) . . . . ?
C31 C26 C27 C28 0.9(16) . . . . ?
C32 C26 C27 C28 175.5(9) . . . . ?
Ru2 C26 C27 C28 54.3(8) . . . . ?
C31 C26 C27 Ru2 -53.4(10) . . . . ?
C32 C26 C27 Ru2 121.2(10) . . . . ?
O4 Ru2 C27 C26 -14.6(11) . . . . ?
O3 Ru2 C27 C26 -89.3(6) . . . . ?
N1 Ru2 C27 C26 -176.3(6) . . . . ?
C28 Ru2 C27 C26 131.6(9) . . . . ?
C30 Ru2 C27 C26 66.4(7) . . . . ?
C31 Ru2 C27 C26 28.4(6) . . . . ?
C29 Ru2 C27 C26 103.3(7) . . . . ?
Li1 Ru2 C27 C26 -116.9(7) . . . . ?
O4 Ru2 C27 C28 -146.2(6) . . . . ?
O3 Ru2 C27 C28 139.1(6) . . . . ?
N1 Ru2 C27 C28 52.1(7) . . . . ?
C30 Ru2 C27 C28 -65.3(6) . . . . ?
C31 Ru2 C27 C28 -103.2(7) . . . . ?
C26 Ru2 C27 C28 -131.6(9) . . . . ?
C29 Ru2 C27 C28 -28.3(6) . . . . ?
Li1 Ru2 C27 C28 111.4(7) . . . . ?
C26 C27 C28 C29 0.1(13) . . . . ?
Ru2 C27 C28 C29 55.4(7) . . . . ?
C26 C27 C28 Ru2 -55.3(9) . . . . ?
O4 Ru2 C28 C27 141.9(8) . . . . ?
O3 Ru2 C28 C27 -50.6(7) . . . . ?
N1 Ru2 C28 C27 -136.6(7) . . . . ?
C30 Ru2 C28 C27 103.7(7) . . . . ?
C31 Ru2 C28 C27 65.2(7) . . . . ?
C26 Ru2 C28 C27 29.3(7) . . . . ?
C29 Ru2 C28 C27 133.8(9) . . . . ?
Li1 Ru2 C28 C27 -62.6(7) . . . . ?
O4 Ru2 C28 C29 8.1(11) . . . . ?
O3 Ru2 C28 C29 175.6(4) . . . . ?
N1 Ru2 C28 C29 89.6(5) . . . . ?
C27 Ru2 C28 C29 -133.8(9) . . . . ?
C30 Ru2 C28 C29 -30.1(5) . . . . ?
C31 Ru2 C28 C29 -68.6(6) . . . . ?
C26 Ru2 C28 C29 -104.5(7) . . . . ?
Li1 Ru2 C28 C29 163.6(5) . . . . ?
C27 C28 C29 C30 -1.9(12) . . . . ?
Ru2 C28 C29 C30 52.4(7) . . . . ?
C27 C28 C29 C33 179.3(7) . . . . ?
Ru2 C28 C29 C33 -126.4(7) . . . . ?
C27 C28 C29 Ru2 -54.3(7) . . . . ?
O4 Ru2 C29 C30 53.3(7) . . . . ?
O3 Ru2 C29 C30 -141.1(8) . . . . ?
N1 Ru2 C29 C30 137.4(7) . . . . ?
C28 Ru2 C29 C30 -130.2(9) . . . . ?
C27 Ru2 C29 C30 -101.7(8) . . . . ?
C31 Ru2 C29 C30 -29.8(8) . . . . ?
C26 Ru2 C29 C30 -65.0(9) . . . . ?
Li1 Ru2 C29 C30 -150.3(7) . . . . ?
O4 Ru2 C29 C28 -176.5(5) . . . . ?
O3 Ru2 C29 C28 -10.9(10) . . . . ?
N1 Ru2 C29 C28 -92.3(5) . . . . ?
C27 Ru2 C29 C28 28.5(6) . . . . ?
C30 Ru2 C29 C28 130.2(9) . . . . ?
C31 Ru2 C29 C28 100.4(8) . . . . ?
C26 Ru2 C29 C28 65.2(8) . . . . ?
Li1 Ru2 C29 C28 -20.1(6) . . . . ?
O4 Ru2 C29 C33 -64.6(10) . . . . ?
O3 Ru2 C29 C33 101.1(11) . . . . ?
N1 Ru2 C29 C33 19.6(9) . . . . ?
C28 Ru2 C29 C33 111.9(11) . . . . ?
C27 Ru2 C29 C33 140.5(11) . . . . ?
C30 Ru2 C29 C33 -117.8(13) . . . . ?
C31 Ru2 C29 C33 -147.6(12) . . . . ?
C26 Ru2 C29 C33 177.1(11) . . . . ?
Li1 Ru2 C29 C33 91.8(10) . . . . ?
C28 C29 C30 C31 2.7(13) . . . . ?
C33 C29 C30 C31 -178.6(9) . . . . ?
Ru2 C29 C30 C31 54.6(9) . . . . ?
C28 C29 C30 Ru2 -51.9(7) . . . . ?
C33 C29 C30 Ru2 126.8(8) . . . . ?
O4 Ru2 C30 C29 -136.1(6) . . . . ?
O3 Ru2 C30 C29 148.9(7) . . . . ?
N1 Ru2 C30 C29 -50.3(8) . . . . ?
C28 Ru2 C30 C29 30.6(6) . . . . ?
C27 Ru2 C30 C29 68.1(8) . . . . ?
C31 Ru2 C30 C29 132.4(13) . . . . ?
C26 Ru2 C30 C29 104.9(9) . . . . ?
Li1 Ru2 C30 C29 61.3(10) . . . . ?
O4 Ru2 C30 C31 91.6(10) . . . . ?
O3 Ru2 C30 C31 16.5(16) . . . . ?
N1 Ru2 C30 C31 177.3(9) . . . . ?
C28 Ru2 C30 C31 -101.8(10) . . . . ?
C27 Ru2 C30 C31 -64.2(10) . . . . ?
C26 Ru2 C30 C31 -27.4(10) . . . . ?
C29 Ru2 C30 C31 -132.4(13) . . . . ?
Li1 Ru2 C30 C31 -71.0(13) . . . . ?
C27 C26 C31 C30 -0.1(18) . . . . ?
C32 C26 C31 C30 -174.7(10) . . . . ?
Ru2 C26 C31 C30 -53.0(10) . . . . ?
C27 C26 C31 Ru2 52.9(9) . . . . ?
C32 C26 C31 Ru2 -121.7(10) . . . . ?
C29 C30 C31 C26 -1.9(17) . . . . ?
Ru2 C30 C31 C26 54.0(10) . . . . ?
C29 C30 C31 Ru2 -55.8(9) . . . . ?
O4 Ru2 C31 C26 134.3(9) . . . . ?
O3 Ru2 C31 C26 54.0(10) . . . . ?
N1 Ru2 C31 C26 -139.6(12) . . . . ?
C28 Ru2 C31 C26 -67.0(9) . . . . ?
C27 Ru2 C31 C26 -29.3(8) . . . . ?
C30 Ru2 C31 C26 -133.6(14) . . . . ?
C29 Ru2 C31 C26 -104.9(10) . . . . ?
Li1 Ru2 C31 C26 13.3(11) . . . . ?
O4 Ru2 C31 C30 -92.1(9) . . . . ?
O3 Ru2 C31 C30 -172.3(8) . . . . ?
N1 Ru2 C31 C30 -6(2) . . . . ?
C28 Ru2 C31 C30 66.6(9) . . . . ?
C27 Ru2 C31 C30 104.4(10) . . . . ?
C26 Ru2 C31 C30 133.6(14) . . . . ?
C29 Ru2 C31 C30 28.7(8) . . . . ?
Li1 Ru2 C31 C30 146.9(8) . . . . ?
C30 C29 C33 C35 -7.4(12) . . . . ?
C28 C29 C33 C35 171.3(7) . . . . ?
Ru2 C29 C33 C35 84.4(10) . . . . ?
C30 C29 C33 C34 115.7(10) . . . . ?
C28 C29 C33 C34 -65.6(9) . . . . ?
Ru2 C29 C33 C34 -152.6(7) . . . . ?
O6 Ru3 C36 C37 36.4(7) . . . . ?
O5 Ru3 C36 C37 -166.8(5) . . . . ?
N2 Ru3 C36 C37 111.7(5) . . . . ?
C38 Ru3 C36 C37 -29.6(5) . . . . ?
C40 Ru3 C36 C37 -102.9(6) . . . . ?
C41 Ru3 C36 C37 -131.4(8) . . . . ?
C39 Ru3 C36 C37 -66.4(5) . . . . ?
Li1 Ru3 C36 C37 -174.8(6) . . . . ?
O6 Ru3 C36 C41 167.8(4) . . . . ?
O5 Ru3 C36 C41 -35.4(7) . . . . ?
N2 Ru3 C36 C41 -117.0(5) . . . . ?
C38 Ru3 C36 C41 101.7(6) . . . . ?
C40 Ru3 C36 C41 28.5(5) . . . . ?
C37 Ru3 C36 C41 131.4(8) . . . . ?
C39 Ru3 C36 C41 65.0(5) . . . . ?
Li1 Ru3 C36 C41 -43.4(6) . . . . ?
O6 Ru3 C36 C42 -76.9(8) . . . . ?
O5 Ru3 C36 C42 79.9(9) . . . . ?
N2 Ru3 C36 C42 -1.6(8) . . . . ?
C38 Ru3 C36 C42 -142.9(9) . . . . ?
C40 Ru3 C36 C42 143.8(9) . . . . ?
C37 Ru3 C36 C42 -113.3(11) . . . . ?
C41 Ru3 C36 C42 115.4(9) . . . . ?
C39 Ru3 C36 C42 -179.7(8) . . . . ?
Li1 Ru3 C36 C42 71.9(8) . . . . ?
C41 C36 C37 C38 -1.5(11) . . . . ?
C42 C36 C37 C38 175.8(7) . . . . ?
Ru3 C36 C37 C38 52.9(6) . . . . ?
C41 C36 C37 Ru3 -54.3(6) . . . . ?
C42 C36 C37 Ru3 122.9(7) . . . . ?
O6 Ru3 C37 C36 -155.7(5) . . . . ?
O5 Ru3 C37 C36 85.0(17) . . . . ?
N2 Ru3 C37 C36 -71.5(6) . . . . ?
C38 Ru3 C37 C36 132.3(8) . . . . ?
C40 Ru3 C37 C36 66.8(6) . . . . ?
C41 Ru3 C37 C36 29.8(6) . . . . ?
C39 Ru3 C37 C36 104.1(6) . . . . ?
Li1 Ru3 C37 C36 8.5(9) . . . . ?
O6 Ru3 C37 C38 72.1(5) . . . . ?
O5 Ru3 C37 C38 -47.3(18) . . . . ?
N2 Ru3 C37 C38 156.2(4) . . . . ?
C40 Ru3 C37 C38 -65.4(5) . . . . ?
C36 Ru3 C37 C38 -132.3(8) . . . . ?
C41 Ru3 C37 C38 -102.5(5) . . . . ?
C39 Ru3 C37 C38 -28.1(4) . . . . ?
Li1 Ru3 C37 C38 -123.8(6) . . . . ?
C36 C37 C38 C39 0.8(11) . . . . ?
Ru3 C37 C38 C39 54.3(6) . . . . ?
C36 C37 C38 Ru3 -53.5(6) . . . . ?
O6 Ru3 C38 C39 113.1(4) . . . . ?
O5 Ru3 C38 C39 37.2(6) . . . . ?
N2 Ru3 C38 C39 -168.5(4) . . . . ?
C40 Ru3 C38 C39 -30.2(5) . . . . ?
C37 Ru3 C38 C39 -134.0(7) . . . . ?
C36 Ru3 C38 C39 -104.8(5) . . . . ?
C41 Ru3 C38 C39 -67.2(5) . . . . ?
Li1 Ru3 C38 C39 -17.8(8) . . . . ?
O6 Ru3 C38 C37 -112.9(5) . . . . ?
O5 Ru3 C38 C37 171.2(4) . . . . ?
N2 Ru3 C38 C37 -34.5(6) . . . . ?
C40 Ru3 C38 C37 103.8(5) . . . . ?
C36 Ru3 C38 C37 29.2(5) . . . . ?
C41 Ru3 C38 C37 66.8(5) . . . . ?
C39 Ru3 C38 C37 134.0(7) . . . . ?
Li1 Ru3 C38 C37 116.2(7) . . . . ?
C37 C38 C39 C40 -0.7(10) . . . . ?
Ru3 C38 C39 C40 53.0(6) . . . . ?
C37 C38 C39 C43 -179.6(7) . . . . ?
Ru3 C38 C39 C43 -125.8(7) . . . . ?
C37 C38 C39 Ru3 -53.8(6) . . . . ?
O6 Ru3 C39 C40 157.7(5) . . . . ?
O5 Ru3 C39 C40 75.3(5) . . . . ?
N2 Ru3 C39 C40 -76.2(16) . . . . ?
C38 Ru3 C39 C40 -130.5(7) . . . . ?
C37 Ru3 C39 C40 -101.9(6) . . . . ?
C36 Ru3 C39 C40 -64.9(5) . . . . ?
C41 Ru3 C39 C40 -28.2(5) . . . . ?
Li1 Ru3 C39 C40 39.2(6) . . . . ?
O6 Ru3 C39 C38 -71.7(5) . . . . ?
O5 Ru3 C39 C38 -154.2(4) . . . . ?
N2 Ru3 C39 C38 54.3(16) . . . . ?
C40 Ru3 C39 C38 130.5(7) . . . . ?
C37 Ru3 C39 C38 28.6(4) . . . . ?
C36 Ru3 C39 C38 65.6(5) . . . . ?
C41 Ru3 C39 C38 102.4(5) . . . . ?
Li1 Ru3 C39 C38 169.7(5) . . . . ?
O6 Ru3 C39 C43 44.3(7) . . . . ?
O5 Ru3 C39 C43 -38.2(7) . . . . ?
N2 Ru3 C39 C43 170.3(12) . . . . ?
C38 Ru3 C39 C43 116.0(8) . . . . ?
C40 Ru3 C39 C43 -113.5(9) . . . . ?
C37 Ru3 C39 C43 144.7(7) . . . . ?
C36 Ru3 C39 C43 -178.3(7) . . . . ?
C41 Ru3 C39 C43 -141.6(8) . . . . ?
Li1 Ru3 C39 C43 -74.3(7) . . . . ?
C38 C39 C40 C41 1.3(10) . . . . ?
C43 C39 C40 C41 -179.8(7) . . . . ?
Ru3 C39 C40 C41 54.2(6) . . . . ?
C38 C39 C40 Ru3 -52.9(6) . . . . ?
C43 C39 C40 Ru3 126.0(6) . . . . ?
O6 Ru3 C40 C41 -167.5(4) . . . . ?
O5 Ru3 C40 C41 116.6(5) . . . . ?
N2 Ru3 C40 C41 31.2(7) . . . . ?
C38 Ru3 C40 C41 -103.8(5) . . . . ?
C37 Ru3 C40 C41 -66.0(5) . . . . ?
C36 Ru3 C40 C41 -28.6(5) . . . . ?
C39 Ru3 C40 C41 -134.1(7) . . . . ?
Li1 Ru3 C40 C41 83.0(5) . . . . ?
O6 Ru3 C40 C39 -33.4(7) . . . . ?
O5 Ru3 C40 C39 -109.3(5) . . . . ?
N2 Ru3 C40 C39 165.3(4) . . . . ?
C38 Ru3 C40 C39 30.3(5) . . . . ?
C37 Ru3 C40 C39 68.1(5) . . . . ?
C36 Ru3 C40 C39 105.5(5) . . . . ?
C41 Ru3 C40 C39 134.1(7) . . . . ?
Li1 Ru3 C40 C39 -142.8(6) . . . . ?
C39 C40 C41 C36 -2.0(11) . . . . ?
Ru3 C40 C41 C36 52.4(7) . . . . ?
C39 C40 C41 Ru3 -54.4(6) . . . . ?
C37 C36 C41 C40 2.0(11) . . . . ?
C42 C36 C41 C40 -175.2(7) . . . . ?
Ru3 C36 C41 C40 -52.1(6) . . . . ?
C37 C36 C41 Ru3 54.1(6) . . . . ?
C42 C36 C41 Ru3 -123.1(7) . . . . ?
O6 Ru3 C41 C40 68(2) . . . . ?
O5 Ru3 C41 C40 -69.1(5) . . . . ?
N2 Ru3 C41 C40 -159.5(4) . . . . ?
C38 Ru3 C41 C40 65.5(5) . . . . ?
C37 Ru3 C41 C40 103.7(5) . . . . ?
C36 Ru3 C41 C40 133.5(7) . . . . ?
C39 Ru3 C41 C40 28.1(5) . . . . ?
Li1 Ru3 C41 C40 -89.1(5) . . . . ?
O6 Ru3 C41 C36 -66(2) . . . . ?
O5 Ru3 C41 C36 157.4(4) . . . . ?
N2 Ru3 C41 C36 67.1(5) . . . . ?
C38 Ru3 C41 C36 -67.9(5) . . . . ?
C40 Ru3 C41 C36 -133.5(7) . . . . ?
C37 Ru3 C41 C36 -29.8(5) . . . . ?
C39 Ru3 C41 C36 -105.3(5) . . . . ?
Li1 Ru3 C41 C36 137.4(6) . . . . ?
C40 C39 C43 C44 -126.5(8) . . . . ?
C38 C39 C43 C44 52.3(10) . . . . ?
Ru3 C39 C43 C44 -37.7(10) . . . . ?
C40 C39 C43 C45 110.7(8) . . . . ?
C38 C39 C43 C45 -70.5(9) . . . . ?
Ru3 C39 C43 C45 -160.6(6) . . . . ?
C1 O1 Li1 O3 -16.4(9) . . . . ?
Ru1 O1 Li1 O3 -147.0(4) . . . . ?
C1 O1 Li1 O5 84.8(8) . . . . ?
Ru1 O1 Li1 O5 -45.8(7) . . . . ?
C1 O1 Li1 Cl4 -147.3(6) . . . . ?
Ru1 O1 Li1 Cl4 82.1(6) . . . . ?
C1 O1 Li1 Ru1 130.6(7) . . . . ?
C1 O1 Li1 Ru2 -44.6(6) . . . . ?
Ru1 O1 Li1 Ru2 -175.1(2) . . . . ?
C1 O1 Li1 Ru3 61.3(11) . . . . ?
Ru1 O1 Li1 Ru3 -69.2(9) . . . . ?
C6 O3 Li1 O1 92.3(8) . . . . ?
Ru2 O3 Li1 O1 -46.2(6) . . . . ?
C6 O3 Li1 O5 -10.9(10) . . . . ?
Ru2 O3 Li1 O5 -149.4(4) . . . . ?
C6 O3 Li1 Cl4 -134.8(7) . . . . ?
Ru2 O3 Li1 Cl4 86.7(6) . . . . ?
C6 O3 Li1 Ru1 64.8(10) . . . . ?
Ru2 O3 Li1 Ru1 -73.7(7) . . . . ?
C6 O3 Li1 Ru2 138.5(8) . . . . ?
C6 O3 Li1 Ru3 -40.1(7) . . . . ?
Ru2 O3 Li1 Ru3 -178.6(2) . . . . ?
C11 O5 Li1 O1 -20.2(10) . . . . ?
Ru3 O5 Li1 O1 -151.9(5) . . . . ?
C11 O5 Li1 O3 82.1(8) . . . . ?
Ru3 O5 Li1 O3 -49.6(6) . . . . ?
C11 O5 Li1 Cl4 -151.9(6) . . . . ?
Ru3 O5 Li1 Cl4 76.4(7) . . . . ?
C11 O5 Li1 Ru1 -48.6(7) . . . . ?
Ru3 O5 Li1 Ru1 179.7(2) . . . . ?
C11 O5 Li1 Ru2 57.3(11) . . . . ?
Ru3 O5 Li1 Ru2 -74.5(7) . . . . ?
C11 O5 Li1 Ru3 131.8(8) . . . . ?
O2 Ru1 Li1 O1 -26.3(5) . . . . ?
C20 Ru1 Li1 O1 124.1(8) . . . . ?
N3 Ru1 Li1 O1 -101.7(5) . . . . ?
C21 Ru1 Li1 O1 163.1(6) . . . . ?
C16 Ru1 Li1 O1 177.7(5) . . . . ?
C17 Ru1 Li1 O1 142.1(9) . . . . ?
C18 Ru1 Li1 O1 88.3(7) . . . . ?
C19 Ru1 Li1 O1 92.2(6) . . . . ?
O2 Ru1 Li1 O3 19.3(8) . . . . ?
O1 Ru1 Li1 O3 45.6(6) . . . . ?
C20 Ru1 Li1 O3 169.7(10) . . . . ?
N3 Ru1 Li1 O3 -56.1(7) . . . . ?
C21 Ru1 Li1 O3 -151.3(8) . . . . ?
C16 Ru1 Li1 O3 -136.7(7) . . . . ?
C17 Ru1 Li1 O3 -172.3(9) . . . . ?
C18 Ru1 Li1 O3 133.9(8) . . . . ?
C19 Ru1 Li1 O3 137.8(8) . . . . ?
O2 Ru1 Li1 O5 106.6(4) . . . . ?
O1 Ru1 Li1 O5 132.9(7) . . . . ?
C20 Ru1 Li1 O5 -103.0(7) . . . . ?
N3 Ru1 Li1 O5 31.2(4) . . . . ?
C21 Ru1 Li1 O5 -64.0(6) . . . . ?
C16 Ru1 Li1 O5 -49.4(7) . . . . ?
C17 Ru1 Li1 O5 -85.1(11) . . . . ?
C18 Ru1 Li1 O5 -138.8(6) . . . . ?
C19 Ru1 Li1 O5 -135.0(6) . . . . ?
O2 Ru1 Li1 Cl4 -142.4(4) . . . . ?
O1 Ru1 Li1 Cl4 -116.1(7) . . . . ?
C20 Ru1 Li1 Cl4 8.0(7) . . . . ?
N3 Ru1 Li1 Cl4 142.3(5) . . . . ?
C21 Ru1 Li1 Cl4 47.0(6) . . . . ?
C16 Ru1 Li1 Cl4 61.6(6) . . . . ?
C17 Ru1 Li1 Cl4 26.0(12) . . . . ?
C18 Ru1 Li1 Cl4 -27.8(8) . . . . ?
C19 Ru1 Li1 Cl4 -23.9(6) . . . . ?
O2 Ru1 Li1 Ru2 -21.2(5) . . . . ?
O1 Ru1 Li1 Ru2 5.0(2) . . . . ?
C20 Ru1 Li1 Ru2 129.1(7) . . . . ?
N3 Ru1 Li1 Ru2 -96.6(4) . . . . ?
C21 Ru1 Li1 Ru2 168.1(6) . . . . ?
C16 Ru1 Li1 Ru2 -177.2(5) . . . . ?
C17 Ru1 Li1 Ru2 147.1(9) . . . . ?
C18 Ru1 Li1 Ru2 93.4(7) . . . . ?
C19 Ru1 Li1 Ru2 97.2(6) . . . . ?
O2 Ru1 Li1 Ru3 106.8(4) . . . . ?
O1 Ru1 Li1 Ru3 133.1(7) . . . . ?
C20 Ru1 Li1 Ru3 -102.8(7) . . . . ?
N3 Ru1 Li1 Ru3 31.4(4) . . . . ?
C21 Ru1 Li1 Ru3 -63.8(6) . . . . ?
C16 Ru1 Li1 Ru3 -49.2(7) . . . . ?
C17 Ru1 Li1 Ru3 -84.9(11) . . . . ?
C18 Ru1 Li1 Ru3 -138.6(6) . . . . ?
C19 Ru1 Li1 Ru3 -134.8(6) . . . . ?
O4 Ru2 Li1 O1 105.0(4) . . . . ?
O3 Ru2 Li1 O1 132.1(7) . . . . ?
N1 Ru2 Li1 O1 28.3(4) . . . . ?
C28 Ru2 Li1 O1 -65.5(5) . . . . ?
C27 Ru2 Li1 O1 -100.6(6) . . . . ?
C30 Ru2 Li1 O1 -93.6(8) . . . . ?
C31 Ru2 Li1 O1 -141.1(6) . . . . ?
C26 Ru2 Li1 O1 -133.4(6) . . . . ?
C29 Ru2 Li1 O1 -53.3(6) . . . . ?
O4 Ru2 Li1 O3 -27.1(5) . . . . ?
N1 Ru2 Li1 O3 -103.8(5) . . . . ?
C28 Ru2 Li1 O3 162.4(5) . . . . ?
C27 Ru2 Li1 O3 127.3(6) . . . . ?
C30 Ru2 Li1 O3 134.3(7) . . . . ?
C31 Ru2 Li1 O3 86.8(7) . . . . ?
C26 Ru2 Li1 O3 94.6(6) . . . . ?
C29 Ru2 Li1 O3 174.6(4) . . . . ?
O4 Ru2 Li1 O5 14.5(9) . . . . ?
O3 Ru2 Li1 O5 41.6(6) . . . . ?
N1 Ru2 Li1 O5 -62.2(7) . . . . ?
C28 Ru2 Li1 O5 -156.0(8) . . . . ?
C27 Ru2 Li1 O5 168.8(9) . . . . ?
C30 Ru2 Li1 O5 175.8(6) . . . . ?
C31 Ru2 Li1 O5 128.3(8) . . . . ?
C26 Ru2 Li1 O5 136.1(9) . . . . ?
C29 Ru2 Li1 O5 -143.9(7) . . . . ?
O4 Ru2 Li1 Cl4 -137.6(4) . . . . ?
O3 Ru2 Li1 Cl4 -110.5(7) . . . . ?
N1 Ru2 Li1 Cl4 145.7(6) . . . . ?
C28 Ru2 Li1 Cl4 51.9(5) . . . . ?
C27 Ru2 Li1 Cl4 16.8(6) . . . . ?
C30 Ru2 Li1 Cl4 23.8(11) . . . . ?
C31 Ru2 Li1 Cl4 -23.7(8) . . . . ?
C26 Ru2 Li1 Cl4 -15.9(7) . . . . ?
C29 Ru2 Li1 Cl4 64.1(6) . . . . ?
O4 Ru2 Li1 Ru1 101.6(4) . . . . ?
O3 Ru2 Li1 Ru1 128.7(7) . . . . ?
N1 Ru2 Li1 Ru1 24.9(4) . . . . ?
C28 Ru2 Li1 Ru1 -68.9(5) . . . . ?
C27 Ru2 Li1 Ru1 -104.0(6) . . . . ?
C30 Ru2 Li1 Ru1 -97.0(7) . . . . ?
C31 Ru2 Li1 Ru1 -144.5(6) . . . . ?
C26 Ru2 Li1 Ru1 -136.7(6) . . . . ?
C29 Ru2 Li1 Ru1 -56.7(5) . . . . ?
O4 Ru2 Li1 Ru3 -25.6(5) . . . . ?
O3 Ru2 Li1 Ru3 1.5(2) . . . . ?
N1 Ru2 Li1 Ru3 -102.3(4) . . . . ?
C28 Ru2 Li1 Ru3 163.9(4) . . . . ?
C27 Ru2 Li1 Ru3 128.7(6) . . . . ?
C30 Ru2 Li1 Ru3 135.7(6) . . . . ?
C31 Ru2 Li1 Ru3 88.2(6) . . . . ?
C26 Ru2 Li1 Ru3 96.0(6) . . . . ?
C29 Ru2 Li1 Ru3 176.1(3) . . . . ?
O6 Ru3 Li1 O1 8.8(10) . . . . ?
O5 Ru3 Li1 O1 39.4(6) . . . . ?
N2 Ru3 Li1 O1 -65.8(9) . . . . ?
C38 Ru3 Li1 O1 135.0(8) . . . . ?
C40 Ru3 Li1 O1 146.6(9) . . . . ?
C37 Ru3 Li1 O1 -154.8(7) . . . . ?
C36 Ru3 Li1 O1 -149.4(8) . . . . ?
C41 Ru3 Li1 O1 -175.0(10) . . . . ?
C39 Ru3 Li1 O1 123.5(9) . . . . ?
O6 Ru3 Li1 O3 97.9(4) . . . . ?
O5 Ru3 Li1 O3 128.5(7) . . . . ?
N2 Ru3 Li1 O3 23.3(3) . . . . ?
C38 Ru3 Li1 O3 -135.9(5) . . . . ?
C40 Ru3 Li1 O3 -124.3(5) . . . . ?
C37 Ru3 Li1 O3 -65.7(7) . . . . ?
C36 Ru3 Li1 O3 -60.3(5) . . . . ?
C41 Ru3 Li1 O3 -85.9(5) . . . . ?
C39 Ru3 Li1 O3 -147.4(4) . . . . ?
O6 Ru3 Li1 O5 -30.6(5) . . . . ?
N2 Ru3 Li1 O5 -105.2(5) . . . . ?
C38 Ru3 Li1 O5 95.6(6) . . . . ?
C40 Ru3 Li1 O5 107.2(5) . . . . ?
C37 Ru3 Li1 O5 165.8(5) . . . . ?
C36 Ru3 Li1 O5 171.2(5) . . . . ?
C41 Ru3 Li1 O5 145.6(6) . . . . ?
C39 Ru3 Li1 O5 84.1(5) . . . . ?
O6 Ru3 Li1 Cl4 -146.3(3) . . . . ?
O5 Ru3 Li1 Cl4 -115.7(7) . . . . ?
N2 Ru3 Li1 Cl4 139.1(5) . . . . ?
C38 Ru3 Li1 Cl4 -20.2(8) . . . . ?
C40 Ru3 Li1 Cl4 -8.6(4) . . . . ?
C37 Ru3 Li1 Cl4 50.1(8) . . . . ?
C36 Ru3 Li1 Cl4 55.5(5) . . . . ?
C41 Ru3 Li1 Cl4 29.9(4) . . . . ?
C39 Ru3 Li1 Cl4 -31.7(5) . . . . ?
O6 Ru3 Li1 Ru1 -30.9(5) . . . . ?
O5 Ru3 Li1 Ru1 -0.3(2) . . . . ?
N2 Ru3 Li1 Ru1 -105.5(4) . . . . ?
C38 Ru3 Li1 Ru1 95.2(6) . . . . ?
C40 Ru3 Li1 Ru1 106.8(5) . . . . ?
C37 Ru3 Li1 Ru1 165.5(4) . . . . ?
C36 Ru3 Li1 Ru1 170.9(4) . . . . ?
C41 Ru3 Li1 Ru1 145.3(5) . . . . ?
C39 Ru3 Li1 Ru1 83.7(5) . . . . ?
O6 Ru3 Li1 Ru2 96.9(4) . . . . ?
O5 Ru3 Li1 Ru2 127.5(7) . . . . ?
N2 Ru3 Li1 Ru2 22.3(3) . . . . ?
C38 Ru3 Li1 Ru2 -136.9(5) . . . . ?
C40 Ru3 Li1 Ru2 -125.3(4) . . . . ?
C37 Ru3 Li1 Ru2 -66.6(7) . . . . ?
C36 Ru3 Li1 Ru2 -61.3(5) . . . . ?
C41 Ru3 Li1 Ru2 -86.8(4) . . . . ?
C39 Ru3 Li1 Ru2 -148.4(4) . . . . ?
